data_7228688
loop_
_publ_author_name
'Ramadhar, Timothy R.'
'Zheng, Shao-Liang'
'Chen, Yu-Sheng'
'Clardy, Jon'

_publ_section_title
;
 The Crystalline Sponge Method: A Solvent-Based Strategy to Facilitate
 Noncovalent Ordered Trapping of Solid and Liquid Organic Compounds
;
_journal_name_full CrystEngComm
_journal_paper_doi 10.1039/C7CE00885F
_journal_year 2017
_chemical_formula_moiety 'C72 H48 I12 N24 Zn6, 2.07(C8 H8 O3)'
_chemical_formula_sum 'C88.57 H64.57 I12 N24 O6.21 Zn6'
_chemical_formula_weight 3479.51
_space_group_crystal_system triclinic
_space_group_IT_number 2
_space_group_name_Hall '-P 1'
_space_group_name_H-M_alt 'P -1'
_symmetry_space_group_name_Hall '-P 1'
_symmetry_space_group_name_H-M 'P -1'
_atom_sites_solution_hydrogens geom
_audit_creation_date 2017-04-20
_audit_creation_method
;
Olex2 1.2
(compiled 2017.03.28 svn.r3405 for OlexSys, GUI svn.r5335)
;
_audit_update_record
;
2017-04-24 deposited with the CCDC.
2017-07-14 downloaded from the CCDC.
;
_cell_angle_alpha 102.7281(10)
_cell_angle_beta 91.7744(10)
_cell_angle_gamma 110.7963(9)
_cell_formula_units_Z 2
_cell_length_a 14.9223(8)
_cell_length_b 18.9078(11)
_cell_length_c 32.5910(18)
_cell_measurement_reflns_used 9303
_cell_measurement_temperature 100
_cell_measurement_theta_max 14.415
_cell_measurement_theta_min 2.228
_cell_volume 8324.8(8)
_computing_cell_refinement 'SAINT v8.37A (Bruker, 2015)'
_computing_data_reduction 'SAINT v8.37A (Bruker, 2015)'
_computing_molecular_graphics 'Olex2 (Dolomanov et al., 2009)'
_computing_publication_material 'Olex2 (Dolomanov et al., 2009)'
_computing_structure_refinement 'ShelXL (Sheldrick, 2015)'
_computing_structure_solution 'SHELXTL XT-2014/5 (Sheldrick, 2015)'
_diffrn_ambient_temperature 100
_diffrn_detector 'Pilatus 1M CdTe Pixel Array Detector'
_diffrn_detector_type 'Pilatus 1M CdTe Pixel Array Detector'
_diffrn_measured_fraction_theta_full 0.966
_diffrn_measured_fraction_theta_max 0.949
_diffrn_measurement_device 'Huber three-circle goniometer with free kappa'
_diffrn_measurement_device_type 'Huber three-circle goniometer with free kappa'
_diffrn_measurement_method 'phi scans'
_diffrn_radiation_monochromator 'Si 1 1 1'
_diffrn_radiation_probe x-ray
_diffrn_radiation_type synchrotron
_diffrn_radiation_wavelength 0.41328
_diffrn_reflns_av_R_equivalents 0.0507
_diffrn_reflns_av_unetI/netI 0.0316
_diffrn_reflns_Laue_measured_fraction_full 0.966
_diffrn_reflns_Laue_measured_fraction_max 0.949
_diffrn_reflns_limit_h_max 17
_diffrn_reflns_limit_h_min -18
_diffrn_reflns_limit_k_max 22
_diffrn_reflns_limit_k_min -22
_diffrn_reflns_limit_l_max 39
_diffrn_reflns_limit_l_min -38
_diffrn_reflns_number 175431
_diffrn_reflns_point_group_measured_fraction_full 0.966
_diffrn_reflns_point_group_measured_fraction_max 0.949
_diffrn_reflns_theta_full 14.357
_diffrn_reflns_theta_max 14.497
_diffrn_reflns_theta_min 0.691
_diffrn_source synchrotron
_diffrn_standards_number 0
_exptl_absorpt_coefficient_mu 0.716
_exptl_absorpt_correction_T_max 0.9512
_exptl_absorpt_correction_T_min 0.8525
_exptl_absorpt_correction_type multi-scan
_exptl_absorpt_process_details
'SADABS-2014/5 (Bruker,2014/5) was used for absorption correction. wR2(int) was 0.0635 before and 0.0569 after correction. The Ratio of minimum to maximum transmission is 0.8962. The \l/2 correction factor is 0.00150.'
_exptl_crystal_colour 'clear yellow'
_exptl_crystal_colour_lustre clear
_exptl_crystal_colour_primary yellow
_exptl_crystal_density_diffrn 1.388
_exptl_crystal_description prism
_exptl_crystal_F_000 3259
_exptl_crystal_size_max 0.3
_exptl_crystal_size_mid 0.065
_exptl_crystal_size_min 0.04
_refine_diff_density_max 2.179
_refine_diff_density_min -1.421
_refine_diff_density_rms 0.194
_refine_ls_extinction_method none
_refine_ls_goodness_of_fit_ref 1.060
_refine_ls_hydrogen_treatment constr
_refine_ls_matrix_type full
_refine_ls_number_parameters 1471
_refine_ls_number_reflns 29411
_refine_ls_number_restraints 392
_refine_ls_restrained_S_all 1.056
_refine_ls_R_factor_all 0.0842
_refine_ls_R_factor_gt 0.0718
_refine_ls_shift/su_max 0.001
_refine_ls_shift/su_mean 0.000
_refine_ls_structure_factor_coef Fsqd
_refine_ls_weighting_details 'w=1/[\s^2^(Fo^2^)+(0.1312P)^2^+50.2672P] where P=(Fo^2^+2Fc^2^)/3'
_refine_ls_weighting_scheme calc
_refine_ls_wR_factor_gt 0.2339
_refine_ls_wR_factor_ref 0.2452
_reflns_Friedel_coverage 0.000
_reflns_number_gt 23438
_reflns_number_total 29411
_reflns_threshold_expression 'I > 2\s(I)'
_cod_data_source_file c7ce00885f2.cif
_cod_data_source_block tim70c-vanillin_a
_cod_database_code 7228688
_shelx_shelxl_version_number 2014/7
_shelx_space_group_comment
;
The symmetry employed for this shelxl refinement is uniquely defined
by the following loop, which should always be used as a source of
symmetry information in preference to the above space-group names.
They are only intended as comments.
;
_shelx_estimated_absorpt_t_max 0.972
_shelx_estimated_absorpt_t_min 0.814
_olex2_refinement_description
;
1. Fixed Uiso
 At 1.2 times of:
  All C(H) groups
 At 1.5 times of:
  All C(H,H,H) groups, All O(H) groups
2. Restrained distances
 Zn1-I2 \\sim Zn1A-I2A
 with sigma of 0.02
 Zn4-N8 \\sim Zn4A-N8
 with sigma of 0.02
 Zn4-N13 \\sim Zn4A-N13
 with sigma of 0.02
 Zn4-I7 \\sim Zn4A-I7A
 with sigma of 0.02
 O2-C80 \\sim O5-C88 \\sim O8-C96 \\sim O11-C104
 with sigma of 0.02
 C73-C74 \\sim C81-C82 \\sim C89-C90 \\sim C97-C98
 with sigma of 0.02
 C79-O1 \\sim C99-O10
 with sigma of 0.02
 O7-C89 \\sim O10-C97 \\sim O4-C81
 with sigma of 0.02
3. Uiso/Uaniso restraints and constraints
Uanis(Zn1) = Uanis(Zn1A)
Uanis(I1) = Uanis(I1A)
Uanis(I2) = Uanis(I2A)
Uanis(Zn3) = Uanis(Zn3A)
Uanis(I5) = Uanis(I5A)
Uanis(I6) = Uanis(I6A)
Uanis(Zn4) = Uanis(Zn4A)
Uanis(I7) = Uanis(I7A)
Uanis(I8) = Uanis(I8A)
Uanis(Zn5) = Uanis(Zn5A)
Uanis(I9) = Uanis(I9A)
Uanis(I10) = Uanis(I10A)
4. Rigid body (RIGU) restrains
 C80, O1, C73, C74, C75, C79, C76, C78, C77, O2, O3
 with sigma for 1-2 distances of 0.004 and sigma for 1-3 distances of 0.004
 C86, O4, C81, C82, C83, C87, C84, C85, O5, O6, C88
 with sigma for 1-2 distances of 0.004 and sigma for 1-3 distances of 0.004
 O8, O7, C89, C90, C91, C95, C92, C94, C93, O9, C96
 with sigma for 1-2 distances of 0.004 and sigma for 1-3 distances of 0.004
 C99, O10, C97, C98, C103, C100, C102, C101, O11, O12, C104
 with sigma for 1-2 distances of 0.004 and sigma for 1-3 distances of 0.004
5. Same fragment restrains
{C82, C83, C84, C85, C86, C87} sigma for 1-2: 0.02, 1-3: 0.04
{C90, C91, C92, C93, C94, C95} sigma for 1-2: 0.02, 1-3: 0.04
{C98, C99, C100, C101, C102, C103} sigma for 1-2: 0.02, 1-3: 0.04
as
{C74, C75, C76, C77, C78, C79}
6. Others
 Sof(Zn4A)=Sof(I7A)=Sof(I8A)=1-FVAR(1)
 Sof(Zn4)=Sof(I7)=Sof(I8)=FVAR(1)
 Sof(I1A)=Sof(Zn1A)=Sof(I2A)=1-FVAR(2)
 Sof(Zn1)=Sof(I1)=Sof(I2)=FVAR(2)
 Sof(Zn3A)=Sof(I5A)=Sof(I6A)=1-FVAR(3)
 Sof(Zn3)=Sof(I5)=Sof(I6)=FVAR(3)
 Sof(Zn5A)=Sof(I9A)=Sof(I10A)=1-FVAR(4)
 Sof(Zn5)=Sof(I9)=Sof(I10)=FVAR(4)
 Sof(O1)=Sof(C73)=Sof(H73)=Sof(C74)=Sof(C75)=Sof(H75)=Sof(C76)=Sof(C77)=
 Sof(C78)=Sof(H78)=Sof(C79)=Sof(H79)=Sof(O2)=Sof(C80)=Sof(H80A)=Sof(H80B)=
 Sof(H80C)=Sof(O3)=Sof(H3)=FVAR(5)
 Sof(O4)=Sof(C81)=Sof(H81)=Sof(C82)=Sof(C83)=Sof(H83)=Sof(C84)=Sof(C85)=
 Sof(C86)=Sof(H86)=Sof(C87)=Sof(H87)=Sof(O5)=Sof(C88)=Sof(H88A)=Sof(H88B)=
 Sof(H88C)=Sof(O6)=Sof(H6A)=FVAR(6)
 Sof(O7)=Sof(C89)=Sof(H89)=Sof(C90)=Sof(C91)=Sof(H91)=Sof(C92)=Sof(C93)=
 Sof(C94)=Sof(H94)=Sof(C95)=Sof(H95)=Sof(O8)=Sof(C96)=Sof(H96A)=Sof(H96B)=
 Sof(H96C)=Sof(O9)=Sof(H9A)=FVAR(7)
 Sof(O10)=Sof(C97)=Sof(H97)=Sof(C98)=Sof(C99)=Sof(H99)=Sof(C100)=Sof(C101)=
 Sof(C102)=Sof(H102)=Sof(C103)=Sof(H103)=Sof(O11)=Sof(C104)=Sof(H10A)=Sof(H10B)=
 Sof(H10C)=Sof(O12)=Sof(H12A)=FVAR(8)
7.a Me refined with riding coordinates:
 C88(H88A,H88B,H88C), C96(H96A,H96B,H96C)
7.b Aromatic/amide H refined with riding coordinates:
 C1(H1), C2(H2), C4(H4), C5(H5), C6(H6), C7(H7), C9(H9), C10(H10), C11(H11),
 C12(H12), C14(H14), C15(H15), C19(H19), C20(H20), C22(H22), C23(H23), C24(H24),
  C25(H25), C27(H27), C28(H28), C29(H29), C30(H30), C32(H32), C33(H33),
 C37(H37), C38(H38), C40(H40), C41(H41), C42(H42), C43(H43), C45(H45), C46(H46),
  C47(H47), C48(H48), C50(H50), C51(H51), C55(H55), C56(H56), C58(H58),
 C59(H59), C60(H60), C61(H61), C63(H63), C64(H64), C1BA(H1BA), C66(H66),
 C68(H68), C69(H69), C73(H73), C75(H75), C78(H78), C79(H79), C81(H81), C83(H83),
  C86(H86), C87(H87), C89(H89), C91(H91), C94(H94), C95(H95), C97(H97),
 C99(H99), C102(H102), C103(H103)
7.c Tetrahedral OH refined with riding coordinates:
 O3(H3), O12(H12A)
7.d Idealised Me refined as rotating group:
 C80(H80A,H80B,H80C), C104(H10A,H10B,H10C)
7.e Idealised tetrahedral OH refined as rotating group:
 O6(H6A), O9(H9A)
;
_olex2_submission_special_instructions 'No special instructions were received'

loop_
_space_group_symop_operation_xyz
'x, y, z'
'-x, -y, -z'

loop_
_atom_site_label
_atom_site_type_symbol
_atom_site_fract_x
_atom_site_fract_y
_atom_site_fract_z
_atom_site_U_iso_or_equiv
_atom_site_adp_type
_atom_site_occupancy
_atom_site_site_symmetry_order
_atom_site_calc_flag
_atom_site_refinement_flags_posn
_atom_site_refinement_flags_adp
_atom_site_refinement_flags_occupancy
_atom_site_disorder_assembly
_atom_site_disorder_group
Zn1 Zn 1.2042(3) 0.1644(3) 0.09873(15) 0.0509(6) Uani 0.905(14) 1 d D . P A 1
I1 I 1.17746(19) 0.05231(15) 0.13428(9) 0.0658(5) Uani 0.905(14) 1 d . . P A 1
I2 I 1.34979(7) 0.2297(3) 0.06289(4) 0.0676(6) Uani 0.905(14) 1 d D . P A 1
I1A I 1.1893(19) 0.0622(15) 0.1263(8) 0.0658(5) Uani 0.095(14) 1 d . . P A 2
Zn1A Zn 1.206(3) 0.173(3) 0.0936(17) 0.0509(6) Uani 0.095(14) 1 d D . P A 2
I2A I 1.3478(9) 0.2565(18) 0.0622(5) 0.0676(6) Uani 0.095(14) 1 d D . P A 2
Zn2 Zn 1.46922(7) 0.77146(6) 0.43816(4) 0.0599(3) Uani 1 1 d . . . . .
I3 I 1.42929(7) 0.73074(5) 0.50707(3) 0.0865(3) Uani 1 1 d . . . . .
I4 I 1.63354(5) 0.79522(6) 0.41087(3) 0.0972(4) Uani 1 1 d . . . . .
Zn3 Zn 0.53809(14) 0.36075(12) 0.26625(6) 0.0554(4) Uani 0.885(4) 1 d . . P B 1
I5 I 0.46655(6) 0.26251(10) 0.19469(4) 0.0734(3) Uani 0.885(4) 1 d . . P B 1
I6 I 0.49827(9) 0.48392(8) 0.28793(5) 0.0706(4) Uani 0.885(4) 1 d . . P B 1
Zn3A Zn 0.5463(14) 0.3808(12) 0.2775(6) 0.0554(4) Uani 0.115(4) 1 d . . P B 2
I5A I 0.4644(6) 0.2952(8) 0.2050(3) 0.0734(3) Uani 0.115(4) 1 d . . P B 2
I6A I 0.5268(7) 0.5109(6) 0.3081(4) 0.0706(4) Uani 0.115(4) 1 d . . P B 2
Zn4 Zn 0.00208(10) 0.24411(11) 0.57506(4) 0.0617(4) Uani 0.8334(18) 1 d D . P C 1
I7 I -0.14024(9) 0.12516(12) 0.58086(5) 0.1425(9) Uani 0.8334(18) 1 d D . P C 1
I8 I -0.01038(13) 0.36782(12) 0.55973(4) 0.1209(6) Uani 0.8334(18) 1 d . . P C 1
Zn4A Zn -0.0144(5) 0.2019(6) 0.5783(2) 0.0617(4) Uani 0.1666(18) 1 d D . P C 2
I7A I -0.1083(5) 0.0801(6) 0.6000(2) 0.1425(9) Uani 0.1666(18) 1 d D . P C 2
I8A I -0.0815(7) 0.2902(6) 0.5466(2) 0.1209(6) Uani 0.1666(18) 1 d . . P C 2
Zn5 Zn 0.80906(13) 0.32076(13) 0.77618(7) 0.0520(4) Uani 0.890(7) 1 d . . P D 1
I9 I 0.78992(13) 0.22750(13) 0.70394(6) 0.0703(4) Uani 0.890(7) 1 d . . P D 1
I10 I 0.95836(7) 0.44689(11) 0.80124(8) 0.0661(4) Uani 0.890(7) 1 d . . P D 1
Zn5A Zn 0.8165(13) 0.3411(11) 0.7877(6) 0.0520(4) Uani 0.110(7) 1 d . . P D 2
I9A I 0.8131(10) 0.2518(9) 0.7161(4) 0.0703(4) Uani 0.110(7) 1 d . . P D 2
I10A I 0.9559(7) 0.4686(8) 0.8175(5) 0.0661(4) Uani 0.110(7) 1 d . . P D 2
Zn6 Zn 0.28195(7) 0.75134(6) 0.93733(4) 0.0576(3) Uani 1 1 d . . . . .
I11 I 0.26432(8) 0.71480(5) 1.00810(3) 0.0929(3) Uani 1 1 d . . . . .
I12 I 0.15775(6) 0.78594(6) 0.89841(3) 0.0969(3) Uani 1 1 d . . . . .
N1 N 1.1784(5) 0.2499(4) 0.1438(2) 0.0491(16) Uani 1 1 d . . . . .
N2 N 0.6868(5) 0.3897(5) 0.2717(3) 0.0587(19) Uani 1 1 d . . . . .
N3 N 1.3666(5) 0.6907(4) 0.3895(2) 0.0539(18) Uani 1 1 d . . . . .
N4 N 1.0121(5) 0.3858(4) 0.2451(2) 0.0465(15) Uani 1 1 d . . . . .
N5 N 1.0537(5) 0.4979(4) 0.3034(2) 0.0466(15) Uani 1 1 d . . . . .
N6 N 1.1775(5) 0.4651(4) 0.2681(2) 0.0478(16) Uani 1 1 d . . . . .
N7 N 0.4953(5) 0.3031(5) 0.3137(3) 0.0592(19) Uani 1 1 d . . . . .
N8 N 0.0892(6) 0.2075(6) 0.5335(2) 0.066(2) Uani 1 1 d D . . . .
N9 N 0.4402(6) -0.1302(5) 0.4389(3) 0.062(2) Uani 1 1 d . . . . .
N10 N 0.3184(5) 0.1882(5) 0.4263(2) 0.0534(18) Uani 1 1 d . . . . .
N11 N 0.3077(5) 0.0844(4) 0.4590(2) 0.0502(17) Uani 1 1 d . . . . .
N12 N 0.4055(6) 0.1052(5) 0.4025(2) 0.0564(18) Uani 1 1 d . . . . .
N13 N 0.0888(5) 0.2786(5) 0.6329(2) 0.0546(18) Uani 1 1 d D . . . .
N14 N 0.3015(5) 0.6598(4) 0.8950(2) 0.0542(18) Uani 1 1 d . . . . .
N15 N 0.6849(5) 0.3479(4) 0.7804(2) 0.0526(17) Uani 1 1 d . . . . .
N16 N 0.2664(4) 0.4310(4) 0.7762(2) 0.0467(16) Uani 1 1 d . . . . .
N17 N 0.4192(5) 0.4547(4) 0.8133(2) 0.0496(16) Uani 1 1 d . . . . .
N18 N 0.3567(5) 0.3525(4) 0.7499(2) 0.0492(16) Uani 1 1 d . . . . .
N19 N 0.4136(5) 0.8412(4) 0.9414(2) 0.0556(18) Uani 1 1 d . . . . .
N20 N 0.7979(5) 1.2603(5) 0.8234(3) 0.0604(19) Uani 1 1 d . . . . .
N21 N 1.0838(5) 1.1366(5) 1.0541(2) 0.0534(18) Uani 1 1 d . . . . .
N22 N 0.6837(5) 1.0697(4) 0.9145(2) 0.0511(17) Uani 1 1 d . . . . .
N23 N 0.8496(5) 1.1418(4) 0.9421(2) 0.0477(16) Uani 1 1 d . . . . .
N24 N 0.7536(5) 1.0414(4) 0.9733(2) 0.0479(16) Uani 1 1 d . . . . .
C1 C 1.0883(6) 0.2354(6) 0.1534(3) 0.063(3) Uani 1 1 d . . . . .
H1 H 1.0391 0.1887 0.1374 0.076 Uiso 1 1 calc R . . . .
C2 C 1.0619(6) 0.2827(6) 0.1844(3) 0.058(2) Uani 1 1 d . . . . .
H2 H 0.9963 0.2697 0.1895 0.070 Uiso 1 1 calc R . . . .
C3 C 1.1342(6) 0.3513(5) 0.2086(3) 0.0446(17) Uani 1 1 d . . . . .
C4 C 1.2287(6) 0.3677(5) 0.1995(3) 0.0492(19) Uani 1 1 d . . . . .
H4 H 1.2793 0.4135 0.2153 0.059 Uiso 1 1 calc R . . . .
C5 C 1.2482(6) 0.3159(5) 0.1668(3) 0.050(2) Uani 1 1 d . . . . .
H5 H 1.3128 0.3275 0.1605 0.060 Uiso 1 1 calc R . . . .
C6 C 0.7493(7) 0.4492(6) 0.3014(3) 0.065(3) Uani 1 1 d . . . . .
H6 H 0.7255 0.4815 0.3210 0.078 Uiso 1 1 calc R . . . .
C7 C 0.8492(6) 0.4653(6) 0.3045(3) 0.060(2) Uani 1 1 d . . . . .
H7 H 0.8922 0.5067 0.3265 0.072 Uiso 1 1 calc R . . . .
C8 C 0.8835(6) 0.4199(5) 0.2751(3) 0.0488(19) Uani 1 1 d . . . . .
C9 C 0.8193(7) 0.3596(7) 0.2447(4) 0.086(4) Uani 1 1 d . . . . .
H9 H 0.8408 0.3259 0.2249 0.103 Uiso 1 1 calc R . . . .
C10 C 0.7208(7) 0.3483(8) 0.2431(4) 0.086(4) Uani 1 1 d . . . . .
H10 H 0.6770 0.3092 0.2205 0.103 Uiso 1 1 calc R . . . .
C11 C 1.3882(7) 0.6478(6) 0.3560(4) 0.070(3) Uani 1 1 d . . . . .
H11 H 1.4544 0.6585 0.3526 0.084 Uiso 1 1 calc R . . . .
C12 C 1.3188(7) 0.5881(6) 0.3257(4) 0.071(3) Uani 1 1 d . . . . .
H12 H 1.3373 0.5580 0.3026 0.085 Uiso 1 1 calc R . . . .
C13 C 1.2237(6) 0.5738(5) 0.3300(3) 0.0496(19) Uani 1 1 d . . . . .
C14 C 1.2001(7) 0.6205(6) 0.3634(3) 0.061(2) Uani 1 1 d . . . . .
H14 H 1.1345 0.6132 0.3662 0.074 Uiso 1 1 calc R . . . .
C15 C 1.2721(6) 0.6776(6) 0.3925(3) 0.062(3) Uani 1 1 d . . . . .
H15 H 1.2551 0.7089 0.4156 0.074 Uiso 1 1 calc R . . . .
C16 C 1.1071(5) 0.4038(5) 0.2428(3) 0.0439(17) Uani 1 1 d . . . . .
C17 C 0.9904(6) 0.4361(5) 0.2749(3) 0.0476(19) Uani 1 1 d . . . . .
C18 C 1.1471(6) 0.5094(5) 0.2988(3) 0.0470(18) Uani 1 1 d . . . . .
C19 C 0.4355(9) 0.3206(7) 0.3406(4) 0.073(3) Uani 1 1 d . . . . .
H19 H 0.4199 0.3649 0.3401 0.088 Uiso 1 1 calc R . . . .
C20 C 0.3965(9) 0.2776(7) 0.3684(4) 0.077(3) Uani 1 1 d . . . . .
H20 H 0.3528 0.2913 0.3861 0.093 Uiso 1 1 calc R . . . .
C21 C 0.4202(7) 0.2134(6) 0.3712(3) 0.058(2) Uani 1 1 d . . . . .
C22 C 0.4844(7) 0.1960(7) 0.3433(3) 0.062(2) Uani 1 1 d . . . . .
H22 H 0.5033 0.1532 0.3436 0.074 Uiso 1 1 calc R . . . .
C23 C 0.5191(8) 0.2419(7) 0.3157(3) 0.067(3) Uani 1 1 d . . . . .
H23 H 0.5623 0.2297 0.2971 0.080 Uiso 1 1 calc R . . . .
C24 C 0.0899(7) 0.1333(7) 0.5259(3) 0.072(3) Uani 1 1 d . . . . .
H24 H 0.0468 0.0963 0.5388 0.086 Uiso 1 1 calc R . . . .
C25 C 0.1529(8) 0.1109(7) 0.4997(3) 0.072(3) Uani 1 1 d . . . . .
H25 H 0.1533 0.0596 0.4950 0.087 Uiso 1 1 calc R . . . .
C26 C 0.2135(6) 0.1642(6) 0.4813(3) 0.055(2) Uani 1 1 d . . . . .
C27 C 0.2102(8) 0.2397(7) 0.4881(4) 0.070(3) Uani 1 1 d . . . . .
H27 H 0.2498 0.2768 0.4744 0.084 Uiso 1 1 calc R . . . .
C28 C 0.1488(9) 0.2579(8) 0.5150(4) 0.079(3) Uani 1 1 d . . . . .
H28 H 0.1489 0.3094 0.5206 0.095 Uiso 1 1 calc R . . . .
C29 C 0.4552(11) -0.0985(7) 0.4052(4) 0.084(4) Uani 1 1 d . . . . .
H29 H 0.4795 -0.1233 0.3820 0.101 Uiso 1 1 calc R . . . .
C30 C 0.4382(10) -0.0337(7) 0.4020(4) 0.080(3) Uani 1 1 d . . . . .
H30 H 0.4543 -0.0119 0.3783 0.096 Uiso 1 1 calc R . . . .
C31 C 0.3955(6) 0.0002(5) 0.4351(3) 0.055(2) Uani 1 1 d . . . . .
C32 C 0.3796(7) -0.0310(6) 0.4706(3) 0.060(2) Uani 1 1 d . . . . .
H32 H 0.3540 -0.0078 0.4939 0.072 Uiso 1 1 calc R . . . .
C33 C 0.4018(7) -0.0968(6) 0.4715(3) 0.061(2) Uani 1 1 d . . . . .
H33 H 0.3898 -0.1185 0.4954 0.073 Uiso 1 1 calc R . . . .
C34 C 0.3796(6) 0.1667(5) 0.4014(3) 0.053(2) Uani 1 1 d . . . . .
C35 C 0.2839(6) 0.1441(5) 0.4534(3) 0.051(2) Uani 1 1 d . . . . .
C36 C 0.3683(6) 0.0674(5) 0.4321(3) 0.052(2) Uani 1 1 d . . . . .
C37 C 0.0612(6) 0.3115(6) 0.6680(3) 0.055(2) Uani 1 1 d . . . . .
H37 H -0.0015 0.3135 0.6667 0.067 Uiso 1 1 calc R . . . .
C38 C 0.1188(6) 0.3425(6) 0.7059(3) 0.056(2) Uani 1 1 d . . . . .
H38 H 0.0972 0.3671 0.7301 0.068 Uiso 1 1 calc R . . . .
C39 C 0.2107(6) 0.3376(5) 0.7085(3) 0.050(2) Uani 1 1 d . . . . .
C40 C 0.2378(7) 0.3025(7) 0.6711(3) 0.072(3) Uani 1 1 d . . . . .
H40 H 0.2996 0.2986 0.6710 0.087 Uiso 1 1 calc R . . . .
C41 C 0.1755(7) 0.2740(8) 0.6349(3) 0.079(4) Uani 1 1 d . . . . .
H41 H 0.1948 0.2496 0.6099 0.095 Uiso 1 1 calc R . . . .
C42 C 0.3841(6) 0.6485(6) 0.8968(3) 0.066(3) Uani 1 1 d . . . . .
H42 H 0.4355 0.6845 0.9175 0.080 Uiso 1 1 calc R . . . .
C43 C 0.3993(6) 0.5873(6) 0.8701(3) 0.065(3) Uani 1 1 d . . . . .
H43 H 0.4600 0.5819 0.8725 0.078 Uiso 1 1 calc R . . . .
C44 C 0.3253(6) 0.5339(5) 0.8399(3) 0.0494(19) Uani 1 1 d . . . . .
C45 C 0.2394(7) 0.5447(6) 0.8388(4) 0.073(3) Uani 1 1 d . . . . .
H45 H 0.1863 0.5084 0.8190 0.088 Uiso 1 1 calc R . . . .
C46 C 0.2290(7) 0.6076(7) 0.8661(4) 0.077(3) Uani 1 1 d . . . . .
H46 H 0.1688 0.6142 0.8643 0.093 Uiso 1 1 calc R . . . .
C47 C 0.6049(8) 0.3010(8) 0.7548(4) 0.086(4) Uani 1 1 d . . . . .
H47 H 0.6069 0.2565 0.7351 0.104 Uiso 1 1 calc R . . . .
C48 C 0.5184(8) 0.3136(7) 0.7553(4) 0.086(4) Uani 1 1 d . . . . .
H48 H 0.4631 0.2785 0.7363 0.103 Uiso 1 1 calc R . . . .
C49 C 0.5142(6) 0.3779(5) 0.7839(3) 0.053(2) Uani 1 1 d . . . . .
C50 C 0.5958(6) 0.4258(6) 0.8105(3) 0.064(3) Uani 1 1 d . . . . .
H50 H 0.5953 0.4704 0.8307 0.077 Uiso 1 1 calc R . . . .
C51 C 0.6794(7) 0.4097(6) 0.8082(3) 0.063(2) Uani 1 1 d . . . . .
H51 H 0.7353 0.4440 0.8271 0.076 Uiso 1 1 calc R . . . .
C52 C 0.2808(5) 0.3744(5) 0.7474(3) 0.0481(19) Uani 1 1 d . . . . .
C53 C 0.3384(6) 0.4692(5) 0.8084(3) 0.0467(18) Uani 1 1 d . . . . .
C54 C 0.4237(6) 0.3951(5) 0.7832(3) 0.0492(19) Uani 1 1 d . . . . .
C55 C 0.4404(9) 0.8654(8) 0.9062(4) 0.088(4) Uani 1 1 d . . . . .
H55 H 0.3988 0.8389 0.8805 0.105 Uiso 1 1 calc R . . . .
C56 C 0.5239(8) 0.9258(7) 0.9055(3) 0.080(3) Uani 1 1 d . . . . .
H56 H 0.5394 0.9411 0.8800 0.097 Uiso 1 1 calc R . . . .
C57 C 0.5867(6) 0.9649(5) 0.9435(3) 0.0495(19) Uani 1 1 d . . . . .
C58 C 0.5628(6) 0.9372(6) 0.9793(3) 0.057(2) Uani 1 1 d . . . . .
H58 H 0.6052 0.9601 1.0050 0.068 Uiso 1 1 calc R . . . .
C59 C 0.4755(6) 0.8752(5) 0.9769(3) 0.053(2) Uani 1 1 d . . . . .
H59 H 0.4595 0.8565 1.0015 0.064 Uiso 1 1 calc R . . . .
C60 C 0.8633(7) 1.2861(6) 0.8582(3) 0.057(2) Uani 1 1 d . . . . .
H60 H 0.9155 1.3348 0.8624 0.068 Uiso 1 1 calc R . . . .
C61 C 0.8554(7) 1.2430(6) 0.8877(3) 0.061(2) Uani 1 1 d . . . . .
H61 H 0.9030 1.2624 0.9116 0.073 Uiso 1 1 calc R . . . .
C62 C 0.7819(6) 1.1735(5) 0.8837(3) 0.053(2) Uani 1 1 d . . . . .
C63 C 0.7145(8) 1.1470(7) 0.8479(4) 0.079(3) Uani 1 1 d . . . . .
H63 H 0.6604 1.0996 0.8441 0.095 Uiso 1 1 calc R . . . .
C64 C 0.7266(8) 1.1899(7) 0.8183(4) 0.083(4) Uani 1 1 d . . . . .
H64 H 0.6829 1.1691 0.7929 0.100 Uiso 1 1 calc R . . . .
C1BA C 1.0019(6) 1.0740(5) 1.0514(3) 0.055(2) Uani 1 1 d . . . . .
H1BA H 1.0001 1.0388 1.0684 0.066 Uiso 1 1 calc R . . . .
C66 C 0.9203(7) 1.0597(5) 1.0243(3) 0.056(2) Uani 1 1 d . . . . .
H66 H 0.8635 1.0152 1.0230 0.067 Uiso 1 1 calc R . . . .
C67 C 0.9219(6) 1.1105(5) 0.9994(2) 0.0477(19) Uani 1 1 d . . . . .
C68 C 1.0067(8) 1.1745(8) 1.0017(4) 0.080(3) Uani 1 1 d . . . . .
H68 H 1.0112 1.2107 0.9850 0.095 Uiso 1 1 calc R . . . .
C69 C 1.0858(8) 1.1832(8) 1.0299(4) 0.080(3) Uani 1 1 d . . . . .
H69 H 1.1444 1.2261 1.0314 0.096 Uiso 1 1 calc R . . . .
C70 C 0.6794(6) 1.0290(5) 0.9438(3) 0.0490(19) Uani 1 1 d . . . . .
C71 C 0.7716(6) 1.1254(5) 0.9150(3) 0.0484(19) Uani 1 1 d . . . . .
C72 C 0.8358(6) 1.0970(5) 0.9697(3) 0.0479(19) Uani 1 1 d . . . . .
O1 O 0.4233(17) -0.0011(14) 0.2180(8) 0.216(10) Uani 0.824(12) 1 d D U P E 1
C73 C 0.390(2) 0.050(2) 0.2173(10) 0.184(9) Uani 0.824(12) 1 d D U P E 1
H73 H 0.4023 0.0816 0.1977 0.221 Uiso 0.824(12) 1 calc R . P E 1
C74 C 0.3240(16) 0.0533(13) 0.2546(8) 0.151(6) Uani 0.824(12) 1 d D U P E 1
C75 C 0.2885(16) 0.1126(13) 0.2558(7) 0.140(6) Uani 0.824(12) 1 d D U P E 1
H75 H 0.3041 0.1454 0.2367 0.168 Uiso 0.824(12) 1 calc R . P E 1
C76 C 0.2251(16) 0.1209(13) 0.2887(7) 0.135(5) Uani 0.824(12) 1 d D U P E 1
C77 C 0.2050(17) 0.0769(14) 0.3133(8) 0.146(6) Uani 0.824(12) 1 d D U P E 1
C78 C 0.2404(15) 0.0184(13) 0.3118(7) 0.150(6) Uani 0.824(12) 1 d D U P E 1
H78 H 0.2221 -0.0144 0.3308 0.180 Uiso 0.824(12) 1 calc R . P E 1
C79 C 0.3066(16) 0.0069(12) 0.2809(8) 0.157(7) Uani 0.824(12) 1 d D U P E 1
H79 H 0.3350 -0.0311 0.2799 0.188 Uiso 0.824(12) 1 calc R . P E 1
O2 O 0.1872(11) 0.1815(9) 0.2923(5) 0.127(5) Uani 0.824(12) 1 d D U P E 1
C80 C 0.2185(15) 0.2280(14) 0.2631(7) 0.127(7) Uani 0.824(12) 1 d D U P E 1
H80A H 0.2378 0.1985 0.2387 0.191 Uiso 0.824(12) 1 calc GR . P E 1
H80B H 0.2737 0.2755 0.2769 0.191 Uiso 0.824(12) 1 calc GR . P E 1
H80C H 0.1657 0.2422 0.2536 0.191 Uiso 0.824(12) 1 calc GR . P E 1
O3 O 0.1514(15) 0.0832(13) 0.3453(7) 0.182(7) Uani 0.824(12) 1 d . U P E 1
H3 H 0.1762 0.1281 0.3615 0.273 Uiso 0.824(12) 1 calc R . P E 1
O4 O 0.301(4) 0.462(4) 0.6062(13) 0.20(2) Uani 0.352(11) 1 d D U P F 1
C81 C 0.370(3) 0.448(2) 0.5881(9) 0.101(10) Uani 0.352(11) 1 d D U P F 1
H81 H 0.4227 0.4428 0.6023 0.122 Uiso 0.352(11) 1 calc R . P F 1
C82 C 0.357(3) 0.443(2) 0.5391(9) 0.094(8) Uani 0.352(11) 1 d D U P F 1
C83 C 0.298(3) 0.475(2) 0.5244(10) 0.095(9) Uani 0.352(11) 1 d D U P F 1
H83 H 0.2692 0.5051 0.5426 0.114 Uiso 0.352(11) 1 calc R . P F 1
C84 C 0.283(3) 0.459(2) 0.4778(10) 0.101(9) Uani 0.352(11) 1 d D U P F 1
C85 C 0.329(4) 0.426(3) 0.4543(10) 0.123(12) Uani 0.352(11) 1 d D U P F 1
C86 C 0.402(3) 0.409(2) 0.4712(10) 0.103(9) Uani 0.352(11) 1 d D U P F 1
H86 H 0.4424 0.3907 0.4532 0.124 Uiso 0.352(11) 1 calc R . P F 1
C87 C 0.419(2) 0.4188(19) 0.5172(10) 0.090(8) Uani 0.352(11) 1 d D U P F 1
H87 H 0.4694 0.4088 0.5301 0.108 Uiso 0.352(11) 1 calc R . P F 1
O5 O 0.225(3) 0.490(2) 0.4575(11) 0.135(11) Uani 0.352(11) 1 d D U P F 1
C88 C 0.177(5) 0.522(4) 0.4886(17) 0.16(2) Uani 0.352(11) 1 d D U P F 1
H88A H 0.1363 0.5441 0.4754 0.236 Uiso 0.352(11) 1 calc R . P F 1
H88B H 0.1356 0.4806 0.5009 0.236 Uiso 0.352(11) 1 calc R . P F 1
H88C H 0.2239 0.5630 0.5109 0.236 Uiso 0.352(11) 1 calc R . P F 1
O6 O 0.338(3) 0.432(2) 0.4151(11) 0.125(10) Uani 0.352(11) 1 d . U P F 1
H6A H 0.3238 0.4698 0.4118 0.188 Uiso 0.352(11) 1 calc GR . P F 1
O7 O 0.911(2) 0.067(3) 0.1540(12) 0.158(13) Uani 0.407(11) 1 d D U P G 1
C89 C 0.937(3) 0.092(3) 0.1941(13) 0.130(12) Uani 0.407(11) 1 d D U P G 1
H89 H 0.9900 0.0806 0.2031 0.156 Uiso 0.407(11) 1 calc R . P G 1
C90 C 0.899(2) 0.139(2) 0.2323(10) 0.111(9) Uani 0.407(11) 1 d D U P G 1
C91 C 0.810(2) 0.138(2) 0.2187(10) 0.111(9) Uani 0.407(11) 1 d D U P G 1
H91 H 0.7831 0.1179 0.1898 0.133 Uiso 0.407(11) 1 calc R . P G 1
C92 C 0.760(2) 0.169(3) 0.2514(11) 0.122(10) Uani 0.407(11) 1 d D U P G 1
C93 C 0.797(3) 0.202(3) 0.2892(11) 0.136(13) Uani 0.407(11) 1 d D U P G 1
C94 C 0.883(3) 0.200(2) 0.3027(10) 0.118(10) Uani 0.407(11) 1 d D U P G 1
H94 H 0.9095 0.2220 0.3316 0.142 Uiso 0.407(11) 1 calc R . P G 1
C95 C 0.936(2) 0.164(2) 0.2728(11) 0.117(10) Uani 0.407(11) 1 d D U P G 1
H95 H 0.9937 0.1595 0.2822 0.140 Uiso 0.407(11) 1 calc R . P G 1
O8 O 0.668(3) 0.167(3) 0.2391(12) 0.167(14) Uani 0.407(11) 1 d D U P G 1
C96 C 0.612(6) 0.139(6) 0.1989(17) 0.27(5) Uani 0.407(11) 1 d D U P G 1
H96A H 0.5505 0.1472 0.2017 0.412 Uiso 0.407(11) 1 calc R . P G 1
H96B H 0.6470 0.1681 0.1791 0.412 Uiso 0.407(11) 1 calc R . P G 1
H96C H 0.5989 0.0836 0.1882 0.412 Uiso 0.407(11) 1 calc R . P G 1
O9 O 0.749(3) 0.229(3) 0.3166(11) 0.155(13) Uani 0.407(11) 1 d . U P G 1
H9A H 0.6961 0.1929 0.3169 0.233 Uiso 0.407(11) 1 calc GR . P G 1
O10 O 0.118(2) 0.2162(18) 0.3788(10) 0.156(11) Uani 0.488(11) 1 d D U P H 1
C97 C 0.073(2) 0.240(2) 0.4078(11) 0.127(9) Uani 0.488(11) 1 d D U P H 1
H97 H 0.0928 0.2933 0.4218 0.153 Uiso 0.488(11) 1 calc R . P H 1
C98 C -0.0174(19) 0.1755(17) 0.4197(8) 0.113(7) Uani 0.488(11) 1 d D U P H 1
C99 C -0.028(2) 0.0993(18) 0.4024(12) 0.140(12) Uani 0.488(11) 1 d D U P H 1
H99 H 0.0175 0.0854 0.3864 0.168 Uiso 0.488(11) 1 calc R . P H 1
C100 C -0.118(2) 0.0408(17) 0.4108(8) 0.120(9) Uani 0.488(11) 1 d D U P H 1
C101 C -0.166(3) 0.0558(19) 0.4399(12) 0.152(12) Uani 0.488(11) 1 d D U P H 1
C102 C -0.153(3) 0.1324(19) 0.4575(12) 0.157(13) Uani 0.488(11) 1 d D U P H 1
H102 H -0.1938 0.1446 0.4773 0.188 Uiso 0.488(11) 1 calc R . P H 1
C103 C -0.075(2) 0.1956(18) 0.4457(10) 0.132(9) Uani 0.488(11) 1 d D U P H 1
H103 H -0.0667 0.2488 0.4565 0.159 Uiso 0.488(11) 1 calc R . P H 1
O11 O -0.147(3) -0.041(2) 0.3916(11) 0.187(14) Uani 0.488(11) 1 d D U P H 1
C104 C -0.094(4) -0.063(3) 0.3598(13) 0.169(18) Uani 0.488(11) 1 d D U P H 1
H10A H -0.1377 -0.1061 0.3371 0.253 Uiso 0.488(11) 1 calc GR . P H 1
H10B H -0.0468 -0.0809 0.3719 0.253 Uiso 0.488(11) 1 calc GR . P H 1
H10C H -0.0594 -0.0188 0.3481 0.253 Uiso 0.488(11) 1 calc GR . P H 1
O12 O -0.252(2) 0.0054(18) 0.4460(9) 0.175(13) Uani 0.488(11) 1 d . U P H 1
H12A H -0.2427 -0.0206 0.4624 0.262 Uiso 0.488(11) 1 calc R . P H 1

loop_
_atom_site_aniso_label
_atom_site_aniso_U_11
_atom_site_aniso_U_22
_atom_site_aniso_U_33
_atom_site_aniso_U_23
_atom_site_aniso_U_13
_atom_site_aniso_U_12
Zn1 0.0407(5) 0.0629(15) 0.0436(15) -0.0113(7) -0.0040(6) 0.0279(7)
I1 0.0762(8) 0.0703(8) 0.0570(9) 0.0001(6) 0.0039(6) 0.0442(7)
I2 0.0400(3) 0.0822(14) 0.0724(4) -0.0033(6) 0.0055(3) 0.0266(5)
I1A 0.0762(8) 0.0703(8) 0.0570(9) 0.0001(6) 0.0039(6) 0.0442(7)
Zn1A 0.0407(5) 0.0629(15) 0.0436(15) -0.0113(7) -0.0040(6) 0.0279(7)
I2A 0.0400(3) 0.0822(14) 0.0724(4) -0.0033(6) 0.0055(3) 0.0266(5)
Zn2 0.0409(5) 0.0572(6) 0.0671(7) -0.0185(5) -0.0048(5) 0.0221(5)
I3 0.0822(5) 0.0770(5) 0.0808(5) 0.0010(4) -0.0190(4) 0.0198(4)
I4 0.0400(3) 0.1168(7) 0.1008(6) -0.0442(5) -0.0016(4) 0.0321(4)
Zn3 0.0362(6) 0.0796(13) 0.0551(11) 0.0136(8) 0.0140(7) 0.0282(8)
I5 0.0488(4) 0.1134(10) 0.0528(5) 0.0048(6) 0.0034(4) 0.0335(5)
I6 0.0530(5) 0.0850(7) 0.0910(9) 0.0283(7) 0.0283(6) 0.0406(5)
Zn3A 0.0362(6) 0.0796(13) 0.0551(11) 0.0136(8) 0.0140(7) 0.0282(8)
I5A 0.0488(4) 0.1134(10) 0.0528(5) 0.0048(6) 0.0034(4) 0.0335(5)
I6A 0.0530(5) 0.0850(7) 0.0910(9) 0.0283(7) 0.0283(6) 0.0406(5)
Zn4 0.0359(6) 0.0930(12) 0.0457(6) -0.0081(8) 0.0048(5) 0.0267(8)
I7 0.0576(7) 0.1765(16) 0.0850(9) -0.0486(9) 0.0235(6) -0.0378(8)
I8 0.1514(13) 0.1946(16) 0.0956(8) 0.0524(10) 0.0595(9) 0.1441(14)
Zn4A 0.0359(6) 0.0930(12) 0.0457(6) -0.0081(8) 0.0048(5) 0.0267(8)
I7A 0.0576(7) 0.1765(16) 0.0850(9) -0.0486(9) 0.0235(6) -0.0378(8)
I8A 0.1514(13) 0.1946(16) 0.0956(8) 0.0524(10) 0.0595(9) 0.1441(14)
Zn5 0.0378(6) 0.0631(11) 0.0597(11) 0.0106(8) 0.0051(7) 0.0269(7)
I9 0.0714(7) 0.0820(9) 0.0644(8) 0.0056(7) 0.0164(6) 0.0437(7)
I10 0.0373(3) 0.0767(8) 0.0851(10) 0.0285(8) 0.0009(5) 0.0179(4)
Zn5A 0.0378(6) 0.0631(11) 0.0597(11) 0.0106(8) 0.0051(7) 0.0269(7)
I9A 0.0714(7) 0.0820(9) 0.0644(8) 0.0056(7) 0.0164(6) 0.0437(7)
I10A 0.0373(3) 0.0767(8) 0.0851(10) 0.0285(8) 0.0009(5) 0.0179(4)
Zn6 0.0402(5) 0.0553(6) 0.0610(6) -0.0113(5) 0.0092(4) 0.0136(4)
I11 0.1219(8) 0.0736(5) 0.0709(5) 0.0021(4) 0.0460(5) 0.0282(5)
I12 0.0653(5) 0.1133(7) 0.1044(6) -0.0216(5) -0.0117(4) 0.0546(5)
N1 0.037(3) 0.061(4) 0.048(4) -0.005(3) 0.001(3) 0.027(3)
N2 0.037(4) 0.077(5) 0.063(5) 0.006(4) 0.013(3) 0.028(4)
N3 0.041(4) 0.055(4) 0.057(4) -0.011(3) -0.003(3) 0.023(3)
N4 0.036(3) 0.050(4) 0.052(4) 0.000(3) 0.006(3) 0.022(3)
N5 0.033(3) 0.056(4) 0.049(4) -0.001(3) 0.004(3) 0.023(3)
N6 0.038(3) 0.055(4) 0.046(4) -0.010(3) 0.004(3) 0.025(3)
N7 0.045(4) 0.078(5) 0.057(4) 0.014(4) 0.011(3) 0.025(4)
N8 0.051(4) 0.087(6) 0.047(4) -0.013(4) 0.002(4) 0.026(4)
N9 0.053(4) 0.056(4) 0.064(5) -0.014(4) 0.014(4) 0.023(4)
N10 0.048(4) 0.066(4) 0.040(4) -0.003(3) 0.009(3) 0.024(3)
N11 0.043(4) 0.050(4) 0.045(4) -0.004(3) 0.010(3) 0.012(3)
N12 0.054(4) 0.060(4) 0.051(4) -0.001(3) 0.013(3) 0.023(4)
N13 0.033(3) 0.069(5) 0.053(4) -0.006(3) 0.005(3) 0.021(3)
N14 0.035(3) 0.055(4) 0.058(4) -0.008(3) 0.009(3) 0.013(3)
N15 0.038(4) 0.060(4) 0.060(4) 0.008(4) 0.002(3) 0.023(3)
N16 0.029(3) 0.057(4) 0.046(4) -0.005(3) 0.002(3) 0.017(3)
N17 0.034(3) 0.057(4) 0.050(4) -0.004(3) 0.001(3) 0.018(3)
N18 0.031(3) 0.050(4) 0.059(4) -0.002(3) 0.003(3) 0.016(3)
N19 0.041(4) 0.057(4) 0.054(4) -0.004(3) -0.002(3) 0.012(3)
N20 0.039(4) 0.066(5) 0.076(5) 0.019(4) 0.003(4) 0.019(3)
N21 0.038(4) 0.068(5) 0.045(4) -0.006(3) -0.002(3) 0.022(3)
N22 0.044(4) 0.048(4) 0.054(4) 0.001(3) -0.003(3) 0.015(3)
N23 0.042(4) 0.050(4) 0.046(4) 0.001(3) 0.002(3) 0.018(3)
N24 0.039(4) 0.050(4) 0.045(4) -0.008(3) 0.000(3) 0.018(3)
C1 0.040(4) 0.069(6) 0.063(6) -0.018(5) -0.007(4) 0.021(4)
C2 0.029(4) 0.065(5) 0.061(5) -0.022(4) -0.004(4) 0.016(4)
C3 0.038(4) 0.050(4) 0.045(4) -0.001(3) 0.003(3) 0.023(3)
C4 0.033(4) 0.059(5) 0.050(4) -0.001(4) 0.003(3) 0.020(4)
C5 0.031(4) 0.063(5) 0.049(4) -0.008(4) -0.002(3) 0.022(4)
C6 0.043(5) 0.079(6) 0.067(6) -0.006(5) 0.010(4) 0.033(5)
C7 0.040(4) 0.078(6) 0.054(5) -0.013(4) 0.001(4) 0.029(4)
C8 0.031(4) 0.059(5) 0.052(5) -0.003(4) 0.002(3) 0.023(4)
C9 0.030(4) 0.099(8) 0.094(8) -0.040(7) 0.004(5) 0.021(5)
C10 0.033(5) 0.104(9) 0.091(8) -0.031(7) 0.005(5) 0.024(5)
C11 0.039(5) 0.073(6) 0.081(7) -0.023(5) 0.000(4) 0.026(4)
C12 0.050(5) 0.066(6) 0.080(7) -0.023(5) 0.012(5) 0.025(5)
C13 0.038(4) 0.054(5) 0.049(4) -0.006(4) -0.003(3) 0.019(4)
C14 0.040(4) 0.075(6) 0.060(5) -0.013(5) 0.000(4) 0.028(4)
C15 0.044(5) 0.072(6) 0.057(5) -0.020(5) -0.002(4) 0.029(4)
C16 0.034(4) 0.050(4) 0.045(4) -0.001(3) 0.004(3) 0.020(3)
C17 0.031(4) 0.058(5) 0.050(4) 0.000(4) 0.004(3) 0.020(3)
C18 0.040(4) 0.052(4) 0.044(4) -0.005(4) 0.006(3) 0.022(4)
C19 0.078(7) 0.083(7) 0.076(7) 0.021(6) 0.038(6) 0.047(6)
C20 0.085(8) 0.094(8) 0.077(7) 0.026(6) 0.045(6) 0.056(7)
C21 0.048(5) 0.070(6) 0.052(5) 0.004(4) 0.012(4) 0.025(4)
C22 0.060(6) 0.081(7) 0.057(5) 0.013(5) 0.021(5) 0.041(5)
C23 0.063(6) 0.089(7) 0.057(5) 0.009(5) 0.021(5) 0.043(6)
C24 0.044(5) 0.091(8) 0.049(5) -0.008(5) 0.009(4) 0.003(5)
C25 0.058(6) 0.081(7) 0.058(6) -0.010(5) 0.013(5) 0.017(5)
C26 0.045(5) 0.071(6) 0.040(4) -0.002(4) 0.008(4) 0.021(4)
C27 0.071(6) 0.074(6) 0.075(7) 0.013(5) 0.029(5) 0.041(5)
C28 0.074(7) 0.104(9) 0.078(7) 0.021(7) 0.033(6) 0.055(7)
C29 0.119(10) 0.076(7) 0.071(7) 0.007(6) 0.047(7) 0.055(7)
C30 0.094(8) 0.078(7) 0.072(7) 0.006(6) 0.036(6) 0.042(6)
C31 0.045(4) 0.049(5) 0.058(5) -0.012(4) 0.008(4) 0.017(4)
C32 0.063(6) 0.057(5) 0.056(5) -0.007(4) 0.014(4) 0.028(4)
C33 0.063(6) 0.056(5) 0.059(5) -0.004(4) 0.019(5) 0.026(4)
C34 0.047(5) 0.061(5) 0.047(4) -0.003(4) 0.008(4) 0.027(4)
C35 0.042(4) 0.057(5) 0.044(4) -0.010(4) 0.006(4) 0.019(4)
C36 0.045(4) 0.051(5) 0.049(5) -0.007(4) 0.008(4) 0.016(4)
C37 0.031(4) 0.076(6) 0.057(5) -0.003(4) 0.002(4) 0.027(4)
C38 0.035(4) 0.073(6) 0.056(5) -0.011(4) 0.003(4) 0.030(4)
C39 0.031(4) 0.054(5) 0.053(5) -0.010(4) 0.001(3) 0.017(3)
C40 0.045(5) 0.102(8) 0.060(6) -0.023(5) 0.000(4) 0.042(5)
C41 0.048(5) 0.120(9) 0.056(5) -0.032(6) -0.006(4) 0.048(6)
C42 0.038(4) 0.071(6) 0.066(6) -0.024(5) -0.009(4) 0.017(4)
C43 0.034(4) 0.076(6) 0.069(6) -0.016(5) -0.010(4) 0.024(4)
C44 0.035(4) 0.053(5) 0.047(4) -0.004(4) 0.007(3) 0.011(3)
C45 0.037(4) 0.079(7) 0.078(7) -0.032(5) -0.007(4) 0.024(4)
C46 0.040(5) 0.081(7) 0.087(7) -0.030(6) -0.003(5) 0.026(5)
C47 0.055(6) 0.098(8) 0.092(8) -0.035(7) -0.022(6) 0.048(6)
C48 0.050(6) 0.080(7) 0.112(9) -0.026(7) -0.018(6) 0.038(5)
C49 0.037(4) 0.061(5) 0.059(5) 0.003(4) 0.004(4) 0.024(4)
C50 0.040(4) 0.079(6) 0.062(5) -0.012(5) -0.008(4) 0.027(4)
C51 0.043(5) 0.070(6) 0.064(6) -0.010(5) -0.010(4) 0.022(4)
C52 0.028(4) 0.050(4) 0.060(5) 0.002(4) 0.005(3) 0.014(3)
C53 0.033(4) 0.054(4) 0.049(4) 0.001(4) 0.009(3) 0.017(3)
C54 0.032(4) 0.059(5) 0.053(5) 0.003(4) -0.001(3) 0.019(3)
C55 0.074(7) 0.092(8) 0.059(6) 0.012(6) -0.017(6) -0.009(6)
C56 0.062(6) 0.094(8) 0.053(6) 0.012(5) -0.010(5) -0.005(6)
C57 0.041(4) 0.048(4) 0.050(5) -0.005(4) -0.001(4) 0.016(3)
C58 0.043(4) 0.064(5) 0.051(5) 0.000(4) 0.000(4) 0.015(4)
C59 0.046(4) 0.053(5) 0.050(5) -0.004(4) 0.001(4) 0.016(4)
C60 0.045(5) 0.062(5) 0.057(5) 0.010(4) 0.000(4) 0.016(4)
C61 0.050(5) 0.066(6) 0.062(6) 0.009(5) 0.003(4) 0.019(4)
C62 0.046(5) 0.057(5) 0.057(5) 0.007(4) 0.006(4) 0.023(4)
C63 0.051(6) 0.080(7) 0.090(8) 0.032(6) -0.024(5) 0.002(5)
C64 0.058(6) 0.089(8) 0.084(8) 0.027(6) -0.027(6) 0.007(6)
C1BA 0.049(5) 0.051(5) 0.055(5) -0.003(4) -0.012(4) 0.019(4)
C66 0.045(5) 0.047(5) 0.064(5) -0.006(4) -0.007(4) 0.016(4)
C67 0.041(4) 0.057(5) 0.035(4) -0.010(3) 0.001(3) 0.020(4)
C68 0.052(6) 0.099(9) 0.074(7) 0.032(6) -0.006(5) 0.006(6)
C69 0.044(5) 0.100(9) 0.076(7) 0.032(7) -0.011(5) 0.000(5)
C70 0.044(4) 0.047(4) 0.046(4) -0.007(4) -0.002(3) 0.017(4)
C71 0.036(4) 0.052(4) 0.051(4) -0.003(4) -0.002(3) 0.018(3)
C72 0.038(4) 0.053(5) 0.042(4) -0.010(4) -0.002(3) 0.018(4)
O1 0.181(16) 0.143(16) 0.26(2) -0.014(13) -0.075(14) 0.032(12)
C73 0.160(17) 0.143(18) 0.202(16) 0.016(13) -0.033(13) 0.021(14)
C74 0.125(11) 0.101(11) 0.167(12) 0.008(9) -0.071(8) -0.007(8)
C75 0.121(11) 0.112(11) 0.138(11) 0.020(9) -0.050(8) -0.002(9)
C76 0.109(11) 0.126(10) 0.128(10) 0.028(8) -0.060(7) 0.002(8)
C77 0.127(12) 0.125(11) 0.138(11) 0.034(9) -0.058(8) -0.005(9)
C78 0.118(12) 0.114(10) 0.149(12) 0.012(9) -0.091(8) -0.017(8)
C79 0.136(13) 0.098(11) 0.169(14) 0.013(9) -0.074(9) -0.017(9)
O2 0.117(10) 0.143(10) 0.115(9) 0.064(8) 0.006(7) 0.023(7)
C80 0.094(12) 0.167(16) 0.124(14) 0.080(13) 0.001(11) 0.025(11)
O3 0.139(12) 0.184(15) 0.152(12) 0.025(10) -0.045(8) -0.011(10)
O4 0.20(3) 0.37(7) 0.112(18) 0.06(2) 0.036(18) 0.21(4)
C81 0.12(2) 0.09(2) 0.089(11) -0.008(11) 0.001(10) 0.05(2)
C82 0.098(17) 0.076(19) 0.094(11) -0.004(10) 0.003(10) 0.030(15)
C83 0.094(18) 0.081(19) 0.098(11) -0.001(10) 0.005(10) 0.031(16)
C84 0.107(18) 0.079(19) 0.098(11) -0.001(10) 0.005(10) 0.028(16)
C85 0.15(2) 0.13(3) 0.101(11) 0.010(11) 0.015(11) 0.07(2)
C86 0.120(19) 0.08(2) 0.098(12) 0.000(11) 0.011(10) 0.035(17)
C87 0.098(16) 0.058(16) 0.096(11) -0.003(10) 0.008(10) 0.022(13)
O5 0.16(2) 0.14(2) 0.116(15) 0.002(14) 0.001(13) 0.08(2)
C88 0.19(4) 0.17(5) 0.13(2) 0.01(3) 0.02(3) 0.11(4)
O6 0.15(2) 0.12(2) 0.102(11) 0.009(12) 0.013(12) 0.06(2)
O7 0.12(2) 0.22(3) 0.161(16) 0.053(17) 0.063(15) 0.09(2)
C89 0.11(2) 0.15(3) 0.162(16) 0.064(17) 0.061(14) 0.058(19)
C90 0.097(14) 0.13(2) 0.144(14) 0.078(14) 0.057(11) 0.051(14)
C91 0.099(13) 0.13(2) 0.136(14) 0.084(13) 0.059(11) 0.052(14)
C92 0.120(14) 0.18(3) 0.125(13) 0.091(14) 0.058(11) 0.085(16)
C93 0.130(16) 0.21(3) 0.128(13) 0.079(15) 0.052(11) 0.113(19)
C94 0.115(16) 0.17(3) 0.130(14) 0.085(14) 0.055(11) 0.089(17)
C95 0.100(15) 0.14(2) 0.145(14) 0.073(14) 0.056(12) 0.063(16)
O8 0.137(15) 0.28(4) 0.143(17) 0.09(2) 0.050(13) 0.13(2)
C96 0.22(4) 0.50(14) 0.16(2) 0.03(4) 0.00(3) 0.23(7)
O9 0.16(2) 0.26(3) 0.126(15) 0.085(17) 0.062(14) 0.15(2)
O10 0.18(2) 0.19(2) 0.16(2) 0.119(17) 0.072(17) 0.083(18)
C97 0.092(14) 0.172(16) 0.114(18) 0.067(14) 0.004(12) 0.028(11)
C98 0.094(12) 0.163(14) 0.054(11) 0.038(10) -0.017(8) 0.012(10)
C99 0.115(16) 0.162(13) 0.11(2) 0.043(10) 0.040(16) 0.009(10)
C100 0.102(14) 0.156(13) 0.061(12) 0.026(9) 0.014(10) -0.002(10)
C101 0.131(17) 0.154(14) 0.100(18) 0.006(10) 0.049(15) -0.018(11)
C102 0.139(19) 0.161(14) 0.10(2) 0.001(11) 0.034(18) -0.012(11)
C103 0.099(14) 0.162(15) 0.085(16) 0.018(11) -0.001(12) -0.004(11)
O11 0.19(2) 0.159(13) 0.15(2) 0.017(11) 0.08(2) -0.003(12)
C104 0.20(4) 0.16(2) 0.13(3) 0.050(18) 0.07(3) 0.03(2)
O12 0.154(17) 0.165(17) 0.116(18) -0.015(13) 0.074(15) -0.022(13)

loop_
_atom_type_symbol
_atom_type_description
_atom_type_scat_dispersion_real
_atom_type_scat_dispersion_imag
_atom_type_scat_source
C C 0.0000 0.0010 'International Tables Vol C Tables 4.2.6.8 and 6.1.1.4'
H H 0.0000 0.0000 'International Tables Vol C Tables 4.2.6.8 and 6.1.1.4'
I I -1.9020 0.6870 'International Tables Vol C Tables 4.2.6.8 and 6.1.1.4'
N N 0.0010 0.0010 'International Tables Vol C Tables 4.2.6.8 and 6.1.1.4'
O O 0.0020 0.0020 'International Tables Vol C Tables 4.2.6.8 and 6.1.1.4'
Zn Zn 0.2610 0.5370 'International Tables Vol C Tables 4.2.6.8 and 6.1.1.4'

loop_
_geom_angle_atom_site_label_1
_geom_angle_atom_site_label_2
_geom_angle_atom_site_label_3
_geom_angle
_geom_angle_site_symmetry_1
_geom_angle_site_symmetry_3
I2 Zn1 I1 127.73(19) . .
N1 Zn1 I1 104.5(3) . .
N1 Zn1 I2 109.0(3) . .
N1 Zn1 N21 97.6(3) . 1_544
N21 Zn1 I1 109.3(3) 1_544 .
N21 Zn1 I2 104.7(3) 1_544 .
I1A Zn1A I2A 130(2) . .
N1 Zn1A I1A 100.3(16) . .
N1 Zn1A I2A 106(2) . .
N21 Zn1A I1A 104.7(18) 1_544 .
N21 Zn1A I2A 110.4(18) 1_544 .
N21 Zn1A N1 101(2) 1_544 .
I3 Zn2 I4 123.50(6) . .
N3 Zn2 I3 108.1(2) . .
N3 Zn2 I4 106.7(2) . .
N9 Zn2 I3 109.4(2) 1_665 .
N9 Zn2 I4 106.0(2) 1_665 .
N9 Zn2 N3 100.8(3) 1_665 .
I5 Zn3 I6 121.04(9) . .
N2 Zn3 I5 107.6(2) . .
N2 Zn3 I6 110.4(2) . .
N7 Zn3 I5 108.2(3) . .
N7 Zn3 I6 104.7(2) . .
N7 Zn3 N2 103.4(3) . .
I5A Zn3A I6A 121.8(9) . .
N2 Zn3A I5A 100.4(7) . .
N2 Zn3A I6A 114.6(9) . .
N7 Zn3A I5A 100.1(8) . .
N7 Zn3A I6A 112.4(8) . .
N7 Zn3A N2 105.4(10) . .
I7 Zn4 I8 124.94(9) . .
N8 Zn4 I7 108.6(3) . .
N8 Zn4 I8 108.3(3) . .
N8 Zn4 N13 101.2(3) . .
N13 Zn4 I7 104.3(2) . .
N13 Zn4 I8 106.9(2) . .
I7A Zn4A I8A 127.6(5) . .
N8 Zn4A I7A 123.6(5) . .
N8 Zn4A I8A 91.9(4) . .
N8 Zn4A N13 96.3(4) . .
N13 Zn4A I7A 106.4(4) . .
N13 Zn4A I8A 106.2(5) . .
I9 Zn5 I10 121.37(8) . .
N15 Zn5 I9 107.7(2) . .
N15 Zn5 I10 109.1(2) . .
N20 Zn5 I9 109.5(3) 1_545 .
N20 Zn5 I10 106.3(2) 1_545 .
N20 Zn5 N15 101.0(3) 1_545 .
I10A Zn5A I9A 122.0(8) . .
N15 Zn5A I9A 100.1(7) . .
N15 Zn5A I10A 116.2(8) . .
N15 Zn5A N20 104.1(9) . 1_545
N20 Zn5A I9A 97.5(8) 1_545 .
N20 Zn5A I10A 114.0(8) 1_545 .
I11 Zn6 I12 124.47(5) . .
N14 Zn6 I11 106.6(2) . .
N14 Zn6 I12 106.2(2) . .
N19 Zn6 I11 109.1(2) . .
N19 Zn6 I12 106.4(2) . .
N19 Zn6 N14 101.7(3) . .
C1 N1 Zn1 118.0(6) . .
C1 N1 Zn1A 119.8(12) . .
C1 N1 C5 117.4(7) . .
C5 N1 Zn1 124.2(5) . .
C5 N1 Zn1A 122.7(11) . .
C6 N2 Zn3 124.0(6) . .
C6 N2 Zn3A 111.8(7) . .
C10 N2 Zn3 117.3(7) . .
C10 N2 Zn3A 129.6(8) . .
C10 N2 C6 118.6(8) . .
C11 N3 Zn2 123.4(6) . .
C11 N3 C15 117.5(8) . .
C15 N3 Zn2 119.0(6) . .
C17 N4 C16 114.7(7) . .
C17 N5 C18 114.0(7) . .
C16 N6 C18 114.9(7) . .
C19 N7 Zn3 121.4(7) . .
C19 N7 Zn3A 113.7(9) . .
C23 N7 Zn3 120.4(6) . .
C23 N7 Zn3A 128.2(8) . .
C23 N7 C19 117.9(9) . .
C24 N8 Zn4 122.1(7) . .
C24 N8 Zn4A 101.0(7) . .
C28 N8 Zn4 119.3(8) . .
C28 N8 Zn4A 140.4(8) . .
C28 N8 C24 118.5(9) . .
C29 N9 Zn2 119.6(6) . 1_445
C29 N9 C33 117.8(9) . .
C33 N9 Zn2 122.5(8) . 1_445
C35 N10 C34 114.9(8) . .
C35 N11 C36 113.8(8) . .
C36 N12 C34 114.7(7) . .
C37 N13 Zn4 120.2(6) . .
C37 N13 Zn4A 122.0(6) . .
C37 N13 C41 118.6(8) . .
C41 N13 Zn4 121.0(6) . .
C41 N13 Zn4A 116.7(6) . .
C42 N14 Zn6 121.5(6) . .
C42 N14 C46 117.6(8) . .
C46 N14 Zn6 120.9(6) . .
C47 N15 Zn5 119.1(6) . .
C47 N15 Zn5A 131.5(9) . .
C47 N15 C51 116.7(8) . .
C51 N15 Zn5 124.1(6) . .
C51 N15 Zn5A 111.7(8) . .
C52 N16 C53 114.5(7) . .
C53 N17 C54 114.2(7) . .
C52 N18 C54 114.7(7) . .
C55 N19 Zn6 118.6(6) . .
C59 N19 Zn6 123.6(7) . .
C59 N19 C55 117.8(8) . .
C60 N20 Zn5 122.9(7) . 1_565
C60 N20 Zn5A 113.5(8) . 1_565
C64 N20 Zn5 119.6(7) . 1_565
C64 N20 Zn5A 128.9(9) . 1_565
C64 N20 C60 117.4(9) . .
C1BA N21 Zn1 122.1(7) . 1_566
C1BA N21 Zn1A 128.7(12) . 1_566
C69 N21 Zn1 119.5(7) . 1_566
C69 N21 Zn1A 112.9(13) . 1_566
C69 N21 C1BA 118.3(8) . .
C70 N22 C71 114.4(7) . .
C72 N23 C71 114.4(7) . .
C72 N24 C70 113.6(8) . .
N1 C1 H1 117.7 . .
N1 C1 C2 124.7(8) . .
C2 C1 H1 117.7 . .
C1 C2 H2 120.9 . .
C1 C2 C3 118.2(8) . .
C3 C2 H2 120.9 . .
C2 C3 C16 119.1(7) . .
C4 C3 C2 118.4(7) . .
C4 C3 C16 122.5(7) . .
C3 C4 H4 120.5 . .
C3 C4 C5 119.1(8) . .
C5 C4 H4 120.5 . .
N1 C5 C4 122.3(7) . .
N1 C5 H5 118.9 . .
C4 C5 H5 118.9 . .
N2 C6 H6 119.0 . .
N2 C6 C7 122.0(8) . .
C7 C6 H6 119.0 . .
C6 C7 H7 120.7 . .
C8 C7 C6 118.6(8) . .
C8 C7 H7 120.7 . .
C7 C8 C17 121.8(8) . .
C9 C8 C7 119.0(8) . .
C9 C8 C17 119.1(7) . .
C8 C9 H9 120.6 . .
C8 C9 C10 118.9(9) . .
C10 C9 H9 120.6 . .
N2 C10 C9 122.6(10) . .
N2 C10 H10 118.7 . .
C9 C10 H10 118.7 . .
N3 C11 H11 118.3 . .
N3 C11 C12 123.3(9) . .
C12 C11 H11 118.3 . .
C11 C12 H12 120.7 . .
C13 C12 C11 118.5(8) . .
C13 C12 H12 120.7 . .
C12 C13 C14 118.8(8) . .
C12 C13 C18 120.3(8) . .
C14 C13 C18 120.9(8) . .
C13 C14 H14 120.2 . .
C15 C14 C13 119.6(8) . .
C15 C14 H14 120.2 . .
N3 C15 C14 122.1(8) . .
N3 C15 H15 118.9 . .
C14 C15 H15 118.9 . .
N4 C16 C3 116.3(7) . .
N6 C16 N4 125.1(7) . .
N6 C16 C3 118.5(7) . .
N4 C17 N5 126.2(7) . .
N4 C17 C8 114.7(7) . .
N5 C17 C8 119.1(7) . .
N5 C18 N6 124.9(7) . .
N5 C18 C13 118.7(7) . .
N6 C18 C13 116.4(7) . .
N7 C19 H19 118.6 . .
N7 C19 C20 122.8(10) . .
C20 C19 H19 118.6 . .
C19 C20 H20 119.8 . .
C19 C20 C21 120.5(9) . .
C21 C20 H20 119.8 . .
C20 C21 C22 116.4(9) . .
C20 C21 C34 121.3(8) . .
C22 C21 C34 122.3(9) . .
C21 C22 H22 120.5 . .
C23 C22 C21 119.1(9) . .
C23 C22 H22 120.5 . .
N7 C23 C22 123.3(9) . .
N7 C23 H23 118.3 . .
C22 C23 H23 118.3 . .
N8 C24 H24 119.3 . .
N8 C24 C25 121.4(10) . .
C25 C24 H24 119.3 . .
C24 C25 H25 120.7 . .
C26 C25 C24 118.5(11) . .
C26 C25 H25 120.7 . .
C25 C26 C27 119.7(9) . .
C25 C26 C35 121.1(9) . .
C27 C26 C35 119.2(9) . .
C26 C27 H27 120.8 . .
C28 C27 C26 118.3(11) . .
C28 C27 H27 120.8 . .
N8 C28 C27 123.4(12) . .
N8 C28 H28 118.3 . .
C27 C28 H28 118.3 . .
N9 C29 H29 117.6 . .
N9 C29 C30 124.8(9) . .
C30 C29 H29 117.6 . .
C29 C30 H30 121.1 . .
C29 C30 C31 117.8(11) . .
C31 C30 H30 121.1 . .
C30 C31 C36 120.6(10) . .
C32 C31 C30 118.6(9) . .
C32 C31 C36 120.8(8) . .
C31 C32 H32 120.3 . .
C31 C32 C33 119.4(8) . .
C33 C32 H32 120.3 . .
N9 C33 C32 121.4(10) . .
N9 C33 H33 119.3 . .
C32 C33 H33 119.3 . .
N10 C34 N12 124.4(9) . .
N10 C34 C21 117.2(8) . .
N12 C34 C21 118.4(8) . .
N10 C35 N11 126.2(7) . .
N10 C35 C26 117.3(8) . .
N11 C35 C26 116.5(8) . .
N11 C36 C31 117.2(8) . .
N12 C36 N11 125.9(9) . .
N12 C36 C31 116.9(8) . .
N13 C37 H37 118.5 . .
N13 C37 C38 123.0(7) . .
C38 C37 H37 118.5 . .
C37 C38 H38 120.5 . .
C37 C38 C39 118.9(8) . .
C39 C38 H38 120.5 . .
C38 C39 C52 122.7(7) . .
C40 C39 C38 116.8(8) . .
C40 C39 C52 120.2(7) . .
C39 C40 H40 120.2 . .
C41 C40 C39 119.7(8) . .
C41 C40 H40 120.2 . .
N13 C41 C40 122.9(8) . .
N13 C41 H41 118.5 . .
C40 C41 H41 118.5 . .
N14 C42 H42 118.3 . .
N14 C42 C43 123.4(8) . .
C43 C42 H42 118.3 . .
C42 C43 H43 120.3 . .
C42 C43 C44 119.4(8) . .
C44 C43 H43 120.3 . .
C43 C44 C53 122.3(8) . .
C45 C44 C43 117.0(8) . .
C45 C44 C53 120.7(8) . .
C44 C45 H45 119.6 . .
C44 C45 C46 120.9(9) . .
C46 C45 H45 119.6 . .
N14 C46 C45 121.7(9) . .
N14 C46 H46 119.1 . .
C45 C46 H46 119.1 . .
N15 C47 H47 118.2 . .
N15 C47 C48 123.6(10) . .
C48 C47 H47 118.2 . .
C47 C48 H48 120.5 . .
C49 C48 C47 119.0(10) . .
C49 C48 H48 120.5 . .
C48 C49 C54 119.8(8) . .
C50 C49 C48 117.8(8) . .
C50 C49 C54 122.4(8) . .
C49 C50 H50 119.9 . .
C49 C50 C51 120.2(9) . .
C51 C50 H50 119.9 . .
N15 C51 C50 122.8(8) . .
N15 C51 H51 118.6 . .
C50 C51 H51 118.6 . .
N16 C52 C39 116.8(7) . .
N18 C52 N16 125.2(8) . .
N18 C52 C39 117.8(7) . .
N16 C53 C44 115.3(7) . .
N17 C53 N16 125.6(7) . .
N17 C53 C44 119.0(7) . .
N17 C54 C49 118.5(7) . .
N18 C54 N17 125.7(7) . .
N18 C54 C49 115.6(7) . .
N19 C55 H55 118.2 . .
N19 C55 C56 123.6(10) . .
C56 C55 H55 118.2 . .
C55 C56 H56 120.6 . .
C55 C56 C57 118.7(10) . .
C57 C56 H56 120.6 . .
C56 C57 C70 120.4(9) . .
C58 C57 C56 118.1(9) . .
C58 C57 C70 121.3(8) . .
C57 C58 H58 120.5 . .
C57 C58 C59 119.0(8) . .
C59 C58 H58 120.5 . .
N19 C59 C58 122.6(9) . .
N19 C59 H59 118.7 . .
C58 C59 H59 118.7 . .
N20 C60 H60 119.5 . .
N20 C60 C61 121.0(9) . .
C61 C60 H60 119.5 . .
C60 C61 H61 118.9 . .
C62 C61 C60 122.1(9) . .
C62 C61 H61 118.9 . .
C61 C62 C63 116.9(9) . .
C61 C62 C71 123.4(9) . .
C63 C62 C71 119.7(9) . .
C62 C63 H63 120.2 . .
C64 C63 C62 119.5(10) . .
C64 C63 H63 120.2 . .
N20 C64 C63 122.9(10) . .
N20 C64 H64 118.6 . .
C63 C64 H64 118.6 . .
N21 C1BA H1BA 119.2 . .
N21 C1BA C66 121.7(9) . .
C66 C1BA H1BA 119.2 . .
C1BA C66 H66 120.1 . .
C67 C66 C1BA 119.8(9) . .
C67 C66 H66 120.1 . .
C66 C67 C68 118.6(9) . .
C66 C67 C72 121.4(8) . .
C68 C67 C72 120.0(9) . .
C67 C68 H68 121.4 . .
C67 C68 C69 117.1(11) . .
C69 C68 H68 121.4 . .
N21 C69 C68 124.5(10) . .
N21 C69 H69 117.8 . .
C68 C69 H69 117.8 . .
N22 C70 N24 125.4(8) . .
N22 C70 C57 116.9(7) . .
N24 C70 C57 117.7(8) . .
N22 C71 C62 117.7(7) . .
N23 C71 N22 125.2(8) . .
N23 C71 C62 117.1(8) . .
N23 C72 C67 116.5(7) . .
N24 C72 N23 126.9(8) . .
N24 C72 C67 116.6(8) . .
O1 C73 H73 125.5 . .
O1 C73 C74 109(3) . .
C74 C73 H73 125.5 . .
C75 C74 C73 110(3) . .
C79 C74 C73 124(3) . .
C79 C74 C75 125(2) . .
C74 C75 H75 122.3 . .
C74 C75 C76 115(2) . .
C76 C75 H75 122.3 . .
C77 C76 C75 121(2) . .
C77 C76 O2 120(2) . .
O2 C76 C75 118(2) . .
C76 C77 C78 123(3) . .
C76 C77 O3 125(3) . .
O3 C77 C78 112(2) . .
C77 C78 H78 120.0 . .
C77 C78 C79 120(2) . .
C79 C78 H78 120.0 . .
C74 C79 C78 115(2) . .
C74 C79 H79 122.4 . .
C78 C79 H79 122.4 . .
C80 O2 C76 113.7(19) . .
O2 C80 H80A 109.5 . .
O2 C80 H80B 109.5 . .
O2 C80 H80C 109.5 . .
H80A C80 H80B 109.5 . .
H80A C80 H80C 109.5 . .
H80B C80 H80C 109.5 . .
C77 O3 H3 109.5 . .
O4 C81 H81 124.1 . .
O4 C81 C82 112(3) . .
C82 C81 H81 124.1 . .
C83 C82 C81 118(3) . .
C87 C82 C81 115(3) . .
C87 C82 C83 125(3) . .
C82 C83 H83 123.1 . .
C82 C83 C84 114(2) . .
C84 C83 H83 123.1 . .
C85 C84 C83 122(3) . .
C85 C84 O5 116(3) . .
O5 C84 C83 121(3) . .
C84 C85 C86 121(3) . .
C84 C85 O6 122(4) . .
O6 C85 C86 113(4) . .
C85 C86 H86 119.8 . .
C85 C86 C87 120(2) . .
C87 C86 H86 119.8 . .
C82 C87 C86 115(2) . .
C82 C87 H87 122.7 . .
C86 C87 H87 122.7 . .
C88 O5 C84 108(4) . .
O5 C88 H88A 109.5 . .
O5 C88 H88B 109.5 . .
O5 C88 H88C 109.5 . .
H88A C88 H88B 109.5 . .
H88A C88 H88C 109.5 . .
H88B C88 H88C 109.5 . .
C85 O6 H6A 109.5 . .
O7 C89 H89 112.9 . .
O7 C89 C90 134(4) . .
C90 C89 H89 112.9 . .
C91 C90 C89 109(3) . .
C95 C90 C89 128(3) . .
C95 C90 C91 122(2) . .
C90 C91 H91 122.1 . .
C90 C91 C92 116(2) . .
C92 C91 H91 122.1 . .
C93 C92 C91 124(3) . .
C93 C92 O8 118(3) . .
O8 C92 C91 118(3) . .
C92 C93 C94 119(3) . .
C92 C93 O9 121(3) . .
O9 C93 C94 119(3) . .
C93 C94 H94 119.7 . .
C93 C94 C95 121(2) . .
C95 C94 H94 119.7 . .
C90 C95 C94 118(2) . .
C90 C95 H95 121.2 . .
C94 C95 H95 121.2 . .
C92 O8 C96 131(4) . .
O8 C96 H96A 109.5 . .
O8 C96 H96B 109.5 . .
O8 C96 H96C 109.5 . .
H96A C96 H96B 109.5 . .
H96A C96 H96C 109.5 . .
H96B C96 H96C 109.5 . .
C93 O9 H9A 109.5 . .
O10 C97 H97 121.3 . .
O10 C97 C98 117(3) . .
C98 C97 H97 121.3 . .
C99 C98 C97 115(3) . .
C103 C98 C97 121(3) . .
C103 C98 C99 123(2) . .
C98 C99 H99 122.8 . .
C98 C99 C100 114(2) . .
C100 C99 H99 122.8 . .
C101 C100 C99 123(2) . .
C101 C100 O11 113(3) . .
O11 C100 C99 122(3) . .
C100 C101 C102 119(3) . .
C100 C101 O12 124(3) . .
O12 C101 C102 113(3) . .
C101 C102 H102 119.9 . .
C101 C102 C103 120(2) . .
C103 C102 H102 119.9 . .
C98 C103 C102 117(2) . .
C98 C103 H103 121.4 . .
C102 C103 H103 121.4 . .
C104 O11 C100 117(3) . .
O11 C104 H10A 109.5 . .
O11 C104 H10B 109.5 . .
O11 C104 H10C 109.5 . .
H10A C104 H10B 109.5 . .
H10A C104 H10C 109.5 . .
H10B C104 H10C 109.5 . .
C101 O12 H12A 109.5 . .

loop_
_geom_bond_atom_site_label_1
_geom_bond_atom_site_label_2
_geom_bond_distance
_geom_bond_site_symmetry_2
Zn1 I1 2.550(4) .
Zn1 I2 2.549(2) .
Zn1 N1 2.085(9) .
Zn1 N21 2.109(8) 1_544
I1A Zn1A 2.50(5) .
Zn1A I2A 2.547(18) .
Zn1A N1 2.09(6) .
Zn1A N21 2.00(5) 1_544
Zn2 I3 2.5515(17) .
Zn2 I4 2.5562(13) .
Zn2 N3 2.077(7) .
Zn2 N9 2.049(8) 1_665
Zn3 I5 2.5609(16) .
Zn3 I6 2.561(2) .
Zn3 N2 2.080(7) .
Zn3 N7 2.073(8) .
Zn3A I5A 2.534(18) .
Zn3A I6A 2.56(2) .
Zn3A N2 2.06(2) .
Zn3A N7 2.04(2) .
Zn4 I7 2.535(2) .
Zn4 I8 2.564(2) .
Zn4 N8 2.083(8) .
Zn4 N13 2.089(8) .
Zn4A I7A 2.501(12) .
Zn4A I8A 2.594(12) .
Zn4A N8 2.150(11) .
Zn4A N13 2.180(10) .
Zn5 I9 2.5507(15) .
Zn5 I10 2.5639(19) .
Zn5 N15 2.091(7) .
Zn5 N20 2.088(9) 1_545
Zn5A I9A 2.547(17) .
Zn5A I10A 2.52(2) .
Zn5A N15 2.022(19) .
Zn5A N20 2.07(2) 1_545
Zn6 I11 2.5450(15) .
Zn6 I12 2.5598(15) .
Zn6 N14 2.078(7) .
Zn6 N19 2.068(8) .
N1 C1 1.336(11) .
N1 C5 1.349(11) .
N2 C6 1.339(13) .
N2 C10 1.314(13) .
N3 C11 1.330(12) .
N3 C15 1.352(11) .
N4 C16 1.344(10) .
N4 C17 1.336(10) .
N5 C17 1.344(11) .
N5 C18 1.350(10) .
N6 C16 1.338(10) .
N6 C18 1.356(10) .
N7 C19 1.342(12) .
N7 C23 1.338(14) .
N8 C24 1.375(16) .
N8 C28 1.321(15) .
N9 Zn2 2.049(8) 1_445
N9 C29 1.351(15) .
N9 C33 1.364(11) .
N10 C34 1.350(11) .
N10 C35 1.340(12) .
N11 C35 1.343(12) .
N11 C36 1.349(11) .
N12 C34 1.357(12) .
N12 C36 1.345(12) .
N13 C37 1.327(11) .
N13 C41 1.329(12) .
N14 C42 1.325(12) .
N14 C46 1.343(12) .
N15 C47 1.330(13) .
N15 C51 1.342(12) .
N16 C52 1.343(11) .
N16 C53 1.352(10) .
N17 C53 1.341(10) .
N17 C54 1.344(11) .
N18 C52 1.343(10) .
N18 C54 1.344(11) .
N19 C55 1.348(14) .
N19 C59 1.338(11) .
N20 Zn5 2.088(9) 1_565
N20 Zn5A 2.07(2) 1_565
N20 C60 1.352(12) .
N20 C64 1.348(14) .
N21 Zn1 2.109(8) 1_566
N21 Zn1A 2.00(5) 1_566
N21 C1BA 1.350(12) .
N21 C69 1.298(14) .
N22 C70 1.343(12) .
N22 C71 1.356(11) .
N23 C71 1.339(11) .
N23 C72 1.339(12) .
N24 C70 1.363(11) .
N24 C72 1.332(11) .
C1 H1 0.9500 .
C1 C2 1.362(12) .
C2 H2 0.9500 .
C2 C3 1.404(11) .
C3 C4 1.390(11) .
C3 C16 1.486(10) .
C4 H4 0.9500 .
C4 C5 1.393(11) .
C5 H5 0.9500 .
C6 H6 0.9500 .
C6 C7 1.407(12) .
C7 H7 0.9500 .
C7 C8 1.377(12) .
C8 C9 1.368(13) .
C8 C17 1.514(10) .
C9 H9 0.9500 .
C9 C10 1.406(13) .
C10 H10 0.9500 .
C11 H11 0.9500 .
C11 C12 1.391(14) .
C12 H12 0.9500 .
C12 C13 1.365(13) .
C13 C14 1.383(12) .
C13 C18 1.489(11) .
C14 H14 0.9500 .
C14 C15 1.372(13) .
C15 H15 0.9500 .
C19 H19 0.9500 .
C19 C20 1.357(16) .
C20 H20 0.9500 .
C20 C21 1.400(15) .
C21 C22 1.414(12) .
C21 C34 1.467(14) .
C22 H22 0.9500 .
C22 C23 1.371(15) .
C23 H23 0.9500 .
C24 H24 0.9500 .
C24 C25 1.402(14) .
C25 H25 0.9500 .
C25 C26 1.360(15) .
C26 C27 1.414(15) .
C26 C35 1.504(11) .
C27 H27 0.9500 .
C27 C28 1.366(14) .
C28 H28 0.9500 .
C29 H29 0.9500 .
C29 C30 1.362(17) .
C30 H30 0.9500 .
C30 C31 1.418(13) .
C31 C32 1.401(15) .
C31 C36 1.485(13) .
C32 H32 0.9500 .
C32 C33 1.402(14) .
C33 H33 0.9500 .
C37 H37 0.9500 .
C37 C38 1.366(12) .
C38 H38 0.9500 .
C38 C39 1.408(11) .
C39 C40 1.398(12) .
C39 C52 1.483(12) .
C40 H40 0.9500 .
C40 C41 1.357(14) .
C41 H41 0.9500 .
C42 H42 0.9500 .
C42 C43 1.379(13) .
C43 H43 0.9500 .
C43 C44 1.383(12) .
C44 C45 1.369(13) .
C44 C53 1.488(11) .
C45 H45 0.9500 .
C45 C46 1.380(13) .
C46 H46 0.9500 .
C47 H47 0.9500 .
C47 C48 1.394(14) .
C48 H48 0.9500 .
C48 C49 1.381(14) .
C49 C50 1.365(13) .
C49 C54 1.499(11) .
C50 H50 0.9500 .
C50 C51 1.386(13) .
C51 H51 0.9500 .
C55 H55 0.9500 .
C55 C56 1.364(16) .
C56 H56 0.9500 .
C56 C57 1.409(13) .
C57 C58 1.388(14) .
C57 C70 1.478(12) .
C58 H58 0.9500 .
C58 C59 1.395(13) .
C59 H59 0.9500 .
C60 H60 0.9500 .
C60 C61 1.372(14) .
C61 H61 0.9500 .
C61 C62 1.355(14) .
C62 C63 1.391(13) .
C62 C71 1.488(13) .
C63 H63 0.9500 .
C63 C64 1.369(16) .
C64 H64 0.9500 .
C1BA H1BA 0.9500 .
C1BA C66 1.389(12) .
C66 H66 0.9500 .
C66 C67 1.384(14) .
C67 C68 1.391(14) .
C67 C72 1.494(11) .
C68 H68 0.9500 .
C68 C69 1.412(15) .
C69 H69 0.9500 .
O1 C73 1.23(4) .
C73 H73 0.9500 .
C73 C74 1.60(3) .
C74 C75 1.39(3) .
C74 C79 1.33(2) .
C75 H75 0.9500 .
C75 C76 1.47(3) .
C76 C77 1.25(2) .
C76 O2 1.43(3) .
C77 C78 1.38(3) .
C77 O3 1.34(3) .
C78 H78 0.9500 .
C78 C79 1.47(3) .
C79 H79 0.9500 .
O2 C80 1.414(19) .
C80 H80A 0.9800 .
C80 H80B 0.9800 .
C80 H80C 0.9800 .
O3 H3 0.8400 .
O4 C81 1.27(3) .
C81 H81 0.9500 .
C81 C82 1.58(3) .
C82 C83 1.37(3) .
C82 C87 1.32(3) .
C83 H83 0.9500 .
C83 C84 1.48(3) .
C84 C85 1.26(3) .
C84 O5 1.43(5) .
C85 C86 1.37(3) .
C85 O6 1.31(5) .
C86 H86 0.9500 .
C86 C87 1.47(3) .
C87 H87 0.9500 .
O5 C88 1.41(2) .
C88 H88A 0.9800 .
C88 H88B 0.9800 .
C88 H88C 0.9800 .
O6 H6A 0.8400 .
O7 C89 1.28(3) .
C89 H89 0.9500 .
C89 C90 1.60(3) .
C90 C91 1.38(3) .
C90 C95 1.33(3) .
C91 H91 0.9500 .
C91 C92 1.46(3) .
C92 C93 1.26(3) .
C92 O8 1.40(4) .
C93 C94 1.37(3) .
C93 O9 1.28(4) .
C94 H94 0.9500 .
C94 C95 1.47(3) .
C95 H95 0.9500 .
O8 C96 1.42(3) .
C96 H96A 0.9800 .
C96 H96B 0.9800 .
C96 H96C 0.9800 .
O9 H9A 0.8400 .
O10 C97 1.27(3) .
C97 H97 0.9500 .
C97 C98 1.59(3) .
C98 C99 1.37(3) .
C98 C103 1.32(3) .
C99 H99 0.9500 .
C99 C100 1.48(3) .
C100 C101 1.25(3) .
C100 O11 1.43(4) .
C101 C102 1.37(3) .
C101 O12 1.35(4) .
C102 H102 0.9500 .
C102 C103 1.47(3) .
C103 H103 0.9500 .
O11 C104 1.41(2) .
C104 H10A 0.9800 .
C104 H10B 0.9800 .
C104 H10C 0.9800 .
O12 H12A 0.8400 .

loop_
_geom_hbond_atom_site_label_D
_geom_hbond_atom_site_label_H
_geom_hbond_atom_site_label_A
_geom_hbond_distance_DH
_geom_hbond_distance_HA
_geom_hbond_distance_DA
_geom_hbond_angle_DHA
O3 H3 O10 0.84 2.11 2.73(4) 130.0

loop_
_geom_torsion_atom_site_label_1
_geom_torsion_atom_site_label_2
_geom_torsion_atom_site_label_3
_geom_torsion_atom_site_label_4
_geom_torsion
_geom_torsion_site_symmetry_1
Zn1 N1 C1 C2 174.5(9) .
Zn1 N1 C5 C4 -173.4(7) .
Zn1 N21 C1BA C66 174.6(7) 1_566
Zn1 N21 C69 C68 -174.1(11) 1_566
Zn1A N1 C1 C2 -177.6(17) .
Zn1A N1 C5 C4 178.3(17) .
Zn1A N21 C1BA C66 175(2) 1_566
Zn1A N21 C69 C68 -175(2) 1_566
Zn2 N3 C11 C12 173.1(10) .
Zn2 N3 C15 C14 -174.4(9) .
Zn2 N9 C29 C30 179.7(11) 1_445
Zn2 N9 C33 C32 -177.9(7) 1_445
Zn3 N2 C6 C7 178.4(8) .
Zn3 N2 C10 C9 -176.7(12) .
Zn3 N7 C19 C20 171.4(10) .
Zn3 N7 C23 C22 -172.6(8) .
Zn3A N2 C6 C7 178.1(11) .
Zn3A N2 C10 C9 -177.1(13) .
Zn3A N7 C19 C20 -177.7(12) .
Zn3A N7 C23 C22 175.9(10) .
Zn4 N8 C24 C25 -176.3(8) .
Zn4 N8 C28 C27 178.3(10) .
Zn4 N13 C37 C38 -173.1(8) .
Zn4 N13 C41 C40 173.6(11) .
Zn4A N8 C24 C25 -176.2(9) .
Zn4A N8 C28 C27 176.6(10) .
Zn4A N13 C37 C38 162.6(9) .
Zn4A N13 C41 C40 -163.0(11) .
Zn5 N15 C47 C48 179.6(12) .
Zn5 N15 C51 C50 -179.4(9) .
Zn5 N20 C60 C61 -177.3(7) 1_565
Zn5 N20 C64 C63 -179.7(11) 1_565
Zn5A N15 C47 C48 177.5(13) .
Zn5A N15 C51 C50 -178.0(11) .
Zn5A N20 C60 C61 173.3(9) 1_565
Zn5A N20 C64 C63 -169.6(12) 1_565
Zn6 N14 C42 C43 178.1(9) .
Zn6 N14 C46 C45 -177.4(10) .
Zn6 N19 C55 C56 177.7(12) .
Zn6 N19 C59 C58 -178.1(7) .
N1 C1 C2 C3 -0.9(18) .
N2 C6 C7 C8 2.3(17) .
N3 C11 C12 C13 1(2) .
N7 C19 C20 C21 2(2) .
N8 C24 C25 C26 -0.6(16) .
N9 C29 C30 C31 -4(2) .
N13 C37 C38 C39 -2.1(16) .
N14 C42 C43 C44 -0.4(19) .
N15 C47 C48 C49 0(2) .
N19 C55 C56 C57 1(2) .
N20 C60 C61 C62 -0.8(15) .
N21 C1BA C66 C67 0.0(14) .
C1 N1 C5 C4 0.1(14) .
C1 C2 C3 C4 0.5(15) .
C1 C2 C3 C16 -179.9(9) .
C2 C3 C4 C5 0.1(14) .
C2 C3 C16 N4 -7.0(13) .
C2 C3 C16 N6 174.1(9) .
C3 C4 C5 N1 -0.5(14) .
C4 C3 C16 N4 172.6(8) .
C4 C3 C16 N6 -6.3(13) .
C5 N1 C1 C2 0.6(16) .
C6 N2 C10 C9 6(2) .
C6 C7 C8 C9 -1.7(17) .
C6 C7 C8 C17 176.8(10) .
C7 C8 C9 C10 3(2) .
C7 C8 C17 N4 178.4(9) .
C7 C8 C17 N5 -2.0(14) .
C8 C9 C10 N2 -5(2) .
C9 C8 C17 N4 -3.1(14) .
C9 C8 C17 N5 176.4(11) .
C10 N2 C6 C7 -4.3(18) .
C11 N3 C15 C14 2.5(17) .
C11 C12 C13 C14 2.0(17) .
C11 C12 C13 C18 -178.7(11) .
C12 C13 C14 C15 -3.1(17) .
C12 C13 C18 N5 -178.5(10) .
C12 C13 C18 N6 2.9(14) .
C13 C14 C15 N3 0.9(18) .
C14 C13 C18 N5 0.8(14) .
C14 C13 C18 N6 -177.8(9) .
C15 N3 C11 C12 -3.6(18) .
C16 N4 C17 N5 -4.6(14) .
C16 N4 C17 C8 174.9(8) .
C16 N6 C18 N5 -4.0(13) .
C16 N6 C18 C13 174.5(8) .
C16 C3 C4 C5 -179.5(8) .
C17 N4 C16 N6 1.6(13) .
C17 N4 C16 C3 -177.2(8) .
C17 N5 C18 N6 1.5(13) .
C17 N5 C18 C13 -176.9(8) .
C17 C8 C9 C10 -175.4(12) .
C18 N5 C17 N4 3.1(14) .
C18 N5 C17 C8 -176.4(8) .
C18 N6 C16 N4 2.3(13) .
C18 N6 C16 C3 -178.9(8) .
C18 C13 C14 C15 177.6(10) .
C19 N7 C23 C22 1.1(16) .
C19 C20 C21 C22 -1.0(18) .
C19 C20 C21 C34 179.3(11) .
C20 C21 C22 C23 0.0(15) .
C20 C21 C34 N10 0.1(14) .
C20 C21 C34 N12 -180.0(10) .
C21 C22 C23 N7 0.0(17) .
C22 C21 C34 N10 -179.5(9) .
C22 C21 C34 N12 0.4(14) .
C23 N7 C19 C20 -2.1(18) .
C24 N8 C28 C27 1.1(18) .
C24 C25 C26 C27 -1.4(15) .
C24 C25 C26 C35 179.0(9) .
C25 C26 C27 C28 3.2(16) .
C25 C26 C35 N10 159.4(9) .
C25 C26 C35 N11 -22.1(12) .
C26 C27 C28 N8 -3.0(19) .
C27 C26 C35 N10 -20.2(12) .
C27 C26 C35 N11 158.3(9) .
C28 N8 C24 C25 0.8(15) .
C29 N9 C33 C32 -0.8(15) .
C29 C30 C31 C32 4.5(17) .
C29 C30 C31 C36 -175.4(11) .
C30 C31 C32 C33 -3.1(15) .
C30 C31 C36 N11 164.2(9) .
C30 C31 C36 N12 -15.1(13) .
C31 C32 C33 N9 1.2(15) .
C32 C31 C36 N11 -15.8(12) .
C32 C31 C36 N12 165.0(8) .
C33 N9 C29 C30 3(2) .
C34 N10 C35 N11 3.0(12) .
C34 N10 C35 C26 -178.6(8) .
C34 N12 C36 N11 1.7(13) .
C34 N12 C36 C31 -179.1(8) .
C34 C21 C22 C23 179.7(10) .
C35 N10 C34 N12 0.5(13) .
C35 N10 C34 C21 -179.6(8) .
C35 N11 C36 N12 1.3(12) .
C35 N11 C36 C31 -177.9(7) .
C35 C26 C27 C28 -177.3(10) .
C36 N11 C35 N10 -3.8(12) .
C36 N11 C35 C26 177.8(7) .
C36 N12 C34 N10 -2.7(13) .
C36 N12 C34 C21 177.5(8) .
C36 C31 C32 C33 176.9(9) .
C37 N13 C41 C40 -1(2) .
C37 C38 C39 C40 1.8(15) .
C37 C38 C39 C52 175.6(9) .
C38 C39 C40 C41 -1.2(18) .
C38 C39 C52 N16 -18.7(14) .
C38 C39 C52 N18 165.8(9) .
C39 C40 C41 N13 1(2) .
C40 C39 C52 N16 155.0(10) .
C40 C39 C52 N18 -20.6(14) .
C41 N13 C37 C38 1.7(17) .
C42 N14 C46 C45 -0.5(19) .
C42 C43 C44 C45 -1.1(17) .
C42 C43 C44 C53 176.4(10) .
C43 C44 C45 C46 1.8(18) .
C43 C44 C53 N16 -168.0(9) .
C43 C44 C53 N17 10.2(14) .
C44 C45 C46 N14 -1(2) .
C45 C44 C53 N16 9.4(14) .
C45 C44 C53 N17 -172.4(10) .
C46 N14 C42 C43 1.2(18) .
C47 N15 C51 C50 -0.6(17) .
C47 C48 C49 C50 0(2) .
C47 C48 C49 C54 176.4(12) .
C48 C49 C50 C51 0.5(18) .
C48 C49 C54 N17 175.3(11) .
C48 C49 C54 N18 -10.1(15) .
C49 C50 C51 N15 0.0(18) .
C50 C49 C54 N17 -8.1(15) .
C50 C49 C54 N18 166.6(10) .
C51 N15 C47 C48 1(2) .
C52 N16 C53 N17 0.0(13) .
C52 N16 C53 C44 178.0(8) .
C52 N18 C54 N17 1.1(14) .
C52 N18 C54 C49 -173.1(8) .
C52 C39 C40 C41 -175.3(11) .
C53 N16 C52 N18 3.0(13) .
C53 N16 C52 C39 -172.2(8) .
C53 N17 C54 N18 1.4(14) .
C53 N17 C54 C49 175.5(8) .
C53 C44 C45 C46 -175.7(11) .
C54 N17 C53 N16 -2.0(13) .
C54 N17 C53 C44 180.0(8) .
C54 N18 C52 N16 -3.5(13) .
C54 N18 C52 C39 171.7(8) .
C54 C49 C50 C51 -176.2(10) .
C55 N19 C59 C58 4.0(15) .
C55 C56 C57 C58 3.5(18) .
C55 C56 C57 C70 178.0(12) .
C56 C57 C58 C59 -3.8(14) .
C56 C57 C70 N22 27.8(13) .
C56 C57 C70 N24 -151.4(10) .
C57 C58 C59 N19 0.0(14) .
C58 C57 C70 N22 -157.8(8) .
C58 C57 C70 N24 22.9(12) .
C59 N19 C55 C56 -4(2) .
C60 N20 C64 C63 4.7(19) .
C60 C61 C62 C63 0.6(15) .
C60 C61 C62 C71 179.9(9) .
C61 C62 C63 C64 2.2(18) .
C61 C62 C71 N22 161.7(9) .
C61 C62 C71 N23 -16.9(13) .
C62 C63 C64 N20 -5(2) .
C63 C62 C71 N22 -19.0(13) .
C63 C62 C71 N23 162.4(10) .
C64 N20 C60 C61 -1.8(15) .
C1BA N21 C69 C68 2.1(19) .
C1BA C66 C67 C68 0.9(14) .
C1BA C66 C67 C72 179.7(8) .
C66 C67 C68 C69 -0.4(16) .
C66 C67 C72 N23 -169.3(7) .
C66 C67 C72 N24 10.2(11) .
C67 C68 C69 N21 -1(2) .
C68 C67 C72 N23 9.5(12) .
C68 C67 C72 N24 -171.0(9) .
C69 N21 C1BA C66 -1.5(14) .
C70 N22 C71 N23 -1.0(12) .
C70 N22 C71 C62 -179.5(7) .
C70 N24 C72 N23 3.0(11) .
C70 N24 C72 C67 -176.4(7) .
C70 C57 C58 C59 -178.2(8) .
C71 N22 C70 N24 2.0(12) .
C71 N22 C70 C57 -177.2(7) .
C71 N23 C72 N24 -2.2(12) .
C71 N23 C72 C67 177.2(7) .
C71 C62 C63 C64 -177.2(11) .
C72 N23 C71 N22 1.0(12) .
C72 N23 C71 C62 179.5(7) .
C72 N24 C70 N22 -2.9(11) .
C72 N24 C70 C57 176.3(7) .
C72 C67 C68 C69 -179.2(10) .
O1 C73 C74 C75 178(2) .
O1 C73 C74 C79 -2(4) .
C73 C74 C75 C76 179.3(19) .
C73 C74 C79 C78 -178(2) .
C74 C75 C76 C77 -1(3) .
C74 C75 C76 O2 179.0(16) .
C75 C74 C79 C78 3(3) .
C75 C76 C77 C78 1(3) .
C75 C76 C77 O3 177(2) .
C75 C76 O2 C80 -1(2) .
C76 C77 C78 C79 1(3) .
C77 C76 O2 C80 178.3(19) .
C77 C78 C79 C74 -3(3) .
C79 C74 C75 C76 -2(3) .
O2 C76 C77 C78 -178.9(17) .
O2 C76 C77 O3 -3(3) .
O3 C77 C78 C79 -175.4(17) .
O4 C81 C82 C83 20(6) .
O4 C81 C82 C87 -171(5) .
C81 C82 C83 C84 -174(4) .
C81 C82 C87 C86 176(3) .
C82 C83 C84 C85 -8(7) .
C82 C83 C84 O5 -178(4) .
C83 C82 C87 C86 -16(6) .
C83 C84 C85 C86 -5(8) .
C83 C84 C85 O6 -159(5) .
C83 C84 O5 C88 -11(6) .
C84 C85 C86 C87 9(8) .
C85 C84 O5 C88 178(5) .
C85 C86 C87 C82 2(6) .
C87 C82 C83 C84 19(6) .
O5 C84 C85 C86 166(5) .
O5 C84 C85 O6 12(8) .
O6 C85 C86 C87 165(4) .
O7 C89 C90 C91 13(7) .
O7 C89 C90 C95 -177(5) .
C89 C90 C91 C92 172(3) .
C89 C90 C95 C94 -175(4) .
C90 C91 C92 C93 7(6) .
C90 C91 C92 O8 -178(4) .
C91 C90 C95 C94 -6(6) .
C91 C92 C93 C94 -9(8) .
C91 C92 C93 O9 -180(4) .
C91 C92 O8 C96 0(10) .
C92 C93 C94 C95 4(7) .
C93 C92 O8 C96 175(8) .
C93 C94 C95 C90 4(6) .
C95 C90 C91 C92 2(6) .
O8 C92 C93 C94 175(4) .
O8 C92 C93 O9 5(8) .
O9 C93 C94 C95 175(4) .
O10 C97 C98 C99 10(5) .
O10 C97 C98 C103 -172(3) .
C97 C98 C99 C100 -175(3) .
C97 C98 C103 C102 -176(3) .
C98 C99 C100 C101 -19(6) .
C98 C99 C100 O11 173(4) .
C99 C98 C103 C102 2(5) .
C99 C100 C101 C102 19(7) .
C99 C100 C101 O12 174(4) .
C99 C100 O11 C104 -8(6) .
C100 C101 C102 C103 -7(7) .
C101 C100 O11 C104 -177(4) .
C101 C102 C103 C98 -3(6) .
C103 C98 C99 C100 8(5) .
O11 C100 C101 C102 -173(4) .
O11 C100 C101 O12 -17(7) .
O12 C101 C102 C103 -166(4) .
